data_7247189
loop_
_publ_author_name
'Habib, Faiza'
'Tocher, Derek A.'
'Carmalt, Claire J.'

_publ_section_title
;
 Encapsulation of N-containing compounds in a new hydrophilic Cd-based
 crystalline sponge via coordinative alignment method
;
_journal_issue 35
_journal_name_full CrystEngComm
_journal_page_first 5001
_journal_page_last 5011
_journal_paper_doi 10.1039/D3CE00592E
_journal_volume 25
_journal_year 2023
_chemical_formula_moiety '0.4(C260 H186 Cd14 N30 O87.98), 2.26(C3 H6 O), 2.2(C3 H7 N O)'
_chemical_formula_sum 'C117.39 H103.38 Cd5.6 N14.2 O39.66'
_chemical_formula_weight 2976.96
_chemical_name_systematic
'catena- [tetrakis(\m6-4,4?4??-[1,3,5-benzenetriyltris(carbonylimino)]-trisbenzoateo)-bis(\m3-oxo)-tri(dimethlyformamide)-pentaaqua-hepta cadmium acetone'
_space_group_crystal_system monoclinic
_space_group_IT_number 14
_space_group_name_Hall '-P 2yn'
_space_group_name_H-M_alt 'P 1 21/n 1'
_atom_sites_solution_hydrogens geom
_atom_sites_solution_primary iterative
_audit_creation_date 2022-10-04
_audit_creation_method
;
Olex2 1.2
(compiled 2018.05.29 svn.r3508 for OlexSys, GUI svn.r5506)
;
_audit_update_record
;
2023-02-21 deposited with the CCDC.	2023-08-04 downloaded from the CCDC.
;
_cell_angle_alpha 90
_cell_angle_beta 94.4569(11)
_cell_angle_gamma 90
_cell_formula_units_Z 5
_cell_length_a 13.9475(2)
_cell_length_b 43.3134(4)
_cell_length_c 33.5321(4)
_cell_measurement_reflns_used 49814
_cell_measurement_temperature 151(1)
_cell_measurement_theta_max 73.2150
_cell_measurement_theta_min 3.8490
_cell_volume 20195.9(4)
_computing_cell_refinement 'CrysAlisPro 1.171.41.106a (Rigaku OD, 2021)'
_computing_data_collection 'CrysAlisPro 1.171.41.106a (Rigaku OD, 2021)'
_computing_data_reduction 'CrysAlisPro 1.171.41.106a (Rigaku OD, 2021)'
_computing_molecular_graphics 'Olex2 (Dolomanov et al., 2009)'
_computing_publication_material 'Olex2 (Dolomanov et al., 2009)'
_computing_structure_refinement 'ShelXL (Sheldrick, 2015)'
_computing_structure_solution 'olex2.solve (Bourhis et al., 2015)'
_diffrn_ambient_environment N~2~
_diffrn_ambient_temperature 151(1)
_diffrn_detector 'CCD plate'
_diffrn_detector_area_resol_mean 5.2031
_diffrn_detector_type Atlas
_diffrn_measured_fraction_theta_full 0.999
_diffrn_measured_fraction_theta_max 0.984
_diffrn_measurement_details
;
List of Runs (angles in degrees, time in seconds):

  # Type    Start    End  Width  t~exp~   \w     \q     \k     \f   Frames
#--------------------------------------------------------------------------
  1  \w    -71.00  27.00   1.00    6.88    --  -42.37  57.00   0.00   98
  2  \w   -116.00 -22.00   1.00    6.88    --  -42.37 -57.00-150.00   94
  3  \w     54.00  92.00   1.00    6.88    --   42.37-125.00 150.00   38
  4  \w    -24.00  67.00   1.00    6.88    --   42.37 -38.00  60.00   91
  5  \w     36.00  63.00   1.00    6.88    --   42.37 -99.00  60.00   27
  6  \w      7.00  34.00   1.00    6.88    --   42.37 -99.00  60.00   27
  7  \w     25.00 107.00   1.00   27.52    --  106.06 -94.00 150.00   82
  8  \w     44.00  97.00   1.00   27.52    --  106.06-125.00  60.00   53
  9  \w     81.00 164.00   1.00   27.52    --  106.06  45.00-120.00   83
 10  \w     59.00 118.00   1.00   27.52    --  106.06 -45.00   0.00   59
 11  \w     82.00 107.00   1.00   27.52    --  106.06 -94.00-120.00   25
 12  \w     58.00 135.00   1.00   27.52    --  106.06 -61.00-120.00   77
 13  \w     44.00 127.00   1.00   27.52    --  106.06 -45.00 150.00   83
 14  \w    122.00 178.00   1.00   27.52    --  106.06  15.00   0.00   56
 15  \w    109.00 135.00   1.00   27.52    --  106.06 125.00-120.00   26
 16  \w    128.00 177.00   1.00   27.52    --  106.06  77.00-180.00   49
 17  \w    153.00 178.00   1.00   27.52    --  106.06 125.00-120.00   25
 18  \w     82.00 107.00   1.00   27.52    --  106.06 -94.00 -60.00   25
 19  \w     70.00 106.00   1.00   27.52    --  106.06 -94.00-150.00   36
 20  \w     54.00 121.00   1.00   27.52    --  106.06  15.00   0.00   67
 21  \w    122.00 177.00   1.00   27.52    --  106.06  77.00 -60.00   55
 22  \w     70.00 108.00   1.00   27.52    --  106.06-105.00  67.45   38
;
_diffrn_measurement_device 'four-circle diffractometer'
_diffrn_measurement_device_type 'SuperNova, Dual, Cu at home/near, Atlas'
_diffrn_measurement_method '\w scans'
_diffrn_orient_matrix_type 'CrysAlisPro convention (1999,Acta A55,543-557)'
_diffrn_orient_matrix_UB_11 -0.0665256000
_diffrn_orient_matrix_UB_12 -0.0144978000
_diffrn_orient_matrix_UB_13 0.0294921000
_diffrn_orient_matrix_UB_21 -0.0558201000
_diffrn_orient_matrix_UB_22 0.0306119000
_diffrn_orient_matrix_UB_23 0.0014017000
_diffrn_orient_matrix_UB_31 -0.0687598000
_diffrn_orient_matrix_UB_32 -0.0108505000
_diffrn_orient_matrix_UB_33 -0.0353919000
_diffrn_radiation_monochromator mirror
_diffrn_radiation_probe x-ray
_diffrn_radiation_type CuK\a
_diffrn_radiation_wavelength 1.54184
_diffrn_reflns_av_R_equivalents 0.0671
_diffrn_reflns_av_unetI/netI 0.0513
_diffrn_reflns_Laue_measured_fraction_full 0.999
_diffrn_reflns_Laue_measured_fraction_max 0.984
_diffrn_reflns_limit_h_max 15
_diffrn_reflns_limit_h_min -17
_diffrn_reflns_limit_k_max 53
_diffrn_reflns_limit_k_min -51
_diffrn_reflns_limit_l_max 40
_diffrn_reflns_limit_l_min -41
_diffrn_reflns_number 148527
_diffrn_reflns_point_group_measured_fraction_full 0.999
_diffrn_reflns_point_group_measured_fraction_max 0.984
_diffrn_reflns_theta_full 67.684
_diffrn_reflns_theta_max 73.535
_diffrn_reflns_theta_min 3.498
_diffrn_source 'micro-focus sealed X-ray tube'
_diffrn_source_type 'SuperNova (Cu) X-ray Source'
_exptl_absorpt_coefficient_mu 6.376
_exptl_absorpt_correction_T_max 1.00000
_exptl_absorpt_correction_T_min 0.32398
_exptl_absorpt_correction_type multi-scan
_exptl_absorpt_process_details
;
CrysAlisPro 1.171.41.106a (Rigaku Oxford Diffraction, 2021)
Empirical absorption correction using spherical harmonics,
implemented in SCALE3 ABSPACK scaling algorithm.
;
_exptl_crystal_colour 'clear light colourless'
_exptl_crystal_colour_lustre clear
_exptl_crystal_colour_modifier light
_exptl_crystal_colour_primary colourless
_exptl_crystal_density_diffrn 1.224
_exptl_crystal_description block
_exptl_crystal_F_000 7466
_exptl_crystal_size_max 0.27
_exptl_crystal_size_mid 0.15
_exptl_crystal_size_min 0.06
_refine_diff_density_max 3.926
_refine_diff_density_min -2.165
_refine_diff_density_rms 0.143
_refine_ls_extinction_method none
_refine_ls_goodness_of_fit_ref 1.031
_refine_ls_hydrogen_treatment constr
_refine_ls_matrix_type full
_refine_ls_number_parameters 2088
_refine_ls_number_reflns 40073
_refine_ls_number_restraints 466
_refine_ls_restrained_S_all 1.135
_refine_ls_R_factor_all 0.1078
_refine_ls_R_factor_gt 0.0840
_refine_ls_shift/su_max 0.004
_refine_ls_shift/su_mean 0.000
_refine_ls_structure_factor_coef Fsqd
_refine_ls_weighting_details 'w=1/[\s^2^(Fo^2^)+(0.1158P)^2^+135.9879P] where P=(Fo^2^+2Fc^2^)/3'
_refine_ls_weighting_scheme calc
_refine_ls_wR_factor_gt 0.2200
_refine_ls_wR_factor_ref 0.2454
_reflns_Friedel_coverage 0.000
_reflns_number_gt 29670
_reflns_number_total 40073
_reflns_threshold_expression 'I > 2\s(I)'
_cod_data_source_file d3ce00592e2.cif
_cod_data_source_block xstr1356_auto
_cod_depositor_comments 'Adding full bibliography for 7247186--7247196.cif.'
_cod_original_formula_sum 'C117.39 H103.38 Cd5.60 N14.20 O39.66'
_cod_database_code 7247189
_shelx_shelxl_version_number 2017/1
_chemical_oxdiff_formula C150H130N30O50Cd7
_shelx_space_group_comment
;
The symmetry employed for this shelxl refinement is uniquely defined
by the following loop, which should always be used as a source of
symmetry information in preference to the above space-group names.
They are only intended as comments.
;
_shelx_estimated_absorpt_t_max 0.701
_shelx_estimated_absorpt_t_min 0.278
_diffrn_oxdiff_digest_frames
;
01910c31f676668ab6a0200084137a351900027504d
;
_reflns_odcompleteness_completeness 99.93
_reflns_odcompleteness_iscentric 1
_reflns_odcompleteness_theta 66.97
_olex2_refinement_description
;
1. Fixed Uiso
 At 1.2 times of:
  All C(H) groups, All N(H) groups
 At 1.5 times of:
  All C(H,H,H) groups
2. Restrained distances
 C138-C137
 2.2 with sigma of 0.02
 C130-C132
 2.6 with sigma of 0.02
 C132-C130
 2.1 with sigma of 0.02
 N1-C1 = N1-C2
 1.45 with sigma of 0.002
 N1-C3
 1.34 with sigma of 0.002
 O1-C3 = O9-C4 = O10-C4
 1.23 with sigma of 0.002
 O50-C143 = O49-C140 = O44_$1-C149_$1 = O45_$1-C146_$1
 1.23 with sigma of 0.002
 C150-C149 = C149-C148 = C147-C146 = C146-C145 = C141_$2-C140_$2 = C140_$2-
 C139_$2 = C144_$2-C143_$2 = C143_$2-C142_$2
 1.54 with sigma of 0.002
 O44-C150
 2.54 with sigma of 0.002
 N2-C70 = N2-C69
 1.45 with sigma of 0.002
 N2-C68
 1.34 with sigma of 0.002
 N6-C67 = N6-C66
 1.45 with sigma of 0.002
 N16-C136 = N16-C137 = N18_$3-C131_$3 = N18_$3-C130_$3 = N17_$3-C134_$3 =
 N17_$3-C133_$3
 1.45 with sigma of 0.002
 N18-C132 = N17-C135 = N16_$4-C138_$4
 1.34 with sigma of 0.002
 O48-C135 = O47-C132 = O46_$4-C138_$4 = O23-C65
 1.23 with sigma of 0.002
3. Uiso/Uaniso restraints and constraints
N6 \\sim C65 \\sim C66 \\sim C67: within 1.7A with sigma of 0.004 and sigma for
terminal atoms of 0.008
N18 \\sim C130 \\sim C131: within 1.7A with sigma of 0.004 and sigma for
terminal atoms of 0.008
O46 \\sim N16 \\sim C136 \\sim C137 \\sim C138: within 1.7A with sigma of 0.004
and sigma for terminal atoms of 0.008
O50 \\sim C142 \\sim C143 \\sim C144: within 1.7A with sigma of 0.004 and sigma
for terminal atoms of 0.008
O44 \\sim C149: within 1.7A with sigma of 0.004 and sigma for terminal atoms of
0.008
Uanis(C134) \\sim Ueq: with sigma of 0.1 and sigma for terminal atoms of 0.2
Uanis(O50B) \\sim Ueq, Uanis(O50A) \\sim Ueq, Uanis(O14A) \\sim Ueq,
Uanis(O14B) \\sim Ueq, Uanis(Cd5A) \\sim Ueq, Uanis(Cd5B) \\sim Ueq: with sigma
of 0.001 and sigma for terminal atoms of 0.002
Uanis(C151) \\sim Ueq, Uanis(C1A) \\sim Ueq: with sigma of 0.001 and sigma for
terminal atoms of 0.002
Uanis(C2) \\sim Ueq, Uanis(N1) \\sim Ueq, Uanis(C1) \\sim Ueq, Uanis(C3) \\sim
Ueq, Uanis(O1) \\sim Ueq: with sigma of 0.001 and sigma for terminal atoms of
0.002
Uanis(N2) \\sim Ueq, Uanis(C70) \\sim Ueq, Uanis(C69) \\sim Ueq, Uanis(C68)
\\sim Ueq: with sigma of 0.001 and sigma for terminal atoms of 0.002
Uanis(C67) \\sim Ueq, Uanis(N6) \\sim Ueq, Uanis(C65) \\sim Ueq, Uanis(O23)
\\sim Ueq, Uanis(C66) \\sim Ueq: with sigma of 0.001 and sigma for terminal
atoms of 0.002
Uanis(C131) \\sim Ueq, Uanis(N18) \\sim Ueq, Uanis(C130) \\sim Ueq, Uanis(C132)
\\sim Ueq, Uanis(O47) \\sim Ueq: with sigma of 0.001 and sigma for terminal
atoms of 0.002
Uanis(C135) \\sim Ueq, Uanis(N17) \\sim Ueq, Uanis(C134) \\sim Ueq, Uanis(C133)
\\sim Ueq, Uanis(O48) \\sim Ueq: with sigma of 0.001 and sigma for terminal
atoms of 0.002
Uanis(C137) \\sim Ueq, Uanis(N16) \\sim Ueq, Uanis(C136) \\sim Ueq, Uanis(C138)
\\sim Ueq, Uanis(O46) \\sim Ueq: with sigma of 0.001 and sigma for terminal
atoms of 0.002
Uanis(C55A) \\sim Ueq, Uanis(C55B) \\sim Ueq, Uanis(C54B) \\sim Ueq,
Uanis(C54A) \\sim Ueq, Uanis(C53) \\sim Ueq: with sigma of 0.001 and sigma for
terminal atoms of 0.002
Uanis(C141) \\sim Ueq, Uanis(C140) \\sim Ueq, Uanis(O49) \\sim Ueq, Uanis(C139)
\\sim Ueq: with sigma of 0.001 and sigma for terminal atoms of 0.002
Uanis(O50) \\sim Ueq, Uanis(C143) \\sim Ueq, Uanis(C142) \\sim Ueq, Uanis(C144)
\\sim Ueq: with sigma of 0.001 and sigma for terminal atoms of 0.002
Uanis(C147) \\sim Ueq, Uanis(C146) \\sim Ueq, Uanis(O45) \\sim Ueq, Uanis(C145)
\\sim Ueq: with sigma of 0.001 and sigma for terminal atoms of 0.002
Uanis(O44) \\sim Ueq, Uanis(C149) \\sim Ueq, Uanis(C150) \\sim Ueq, Uanis(C148)
\\sim Ueq: with sigma of 0.001 and sigma for terminal atoms of 0.002
Uanis(O10) = Uanis(C4) = Uanis(O9)
Uanis(C116) = Uanis(C121) = Uanis(C120) = Uanis(C119)
4. Others
 Fixed Sof: Cd5A(0.5) Cd5B(0.5) O14A(0.62) O14B(0.37) O50A(0.5) O50B(0.5)
 C1A(0.5) C54A(0.5) H54A(0.5) C54B(0.5) H54B(0.5) C55A(0.5) H55A(0.5) C55B(0.5)
 H55B(0.5) C151(0.5) O44(0.33) C148(0.33) H14B(0.33) H14C(0.33) H14D(0.33)
 C149(0.33) C150(0.33) H15A(0.33) H15B(0.33) H15C(0.33) O45(0.5) C145(0.5)
 H14E(0.5) H14F(0.5) H14G(0.5) C146(0.5) C147(0.5) H14H(0.5) H14I(0.5)
 H14J(0.5) O47(0.75) N18(0.75) C130(0.75) H13G(0.75) H13H(0.75) H13I(0.75)
 C131(0.75) H13J(0.75) H13K(0.75) H13L(0.75) C132(0.75) H132(0.75)
5.a Aromatic/amide H refined with riding coordinates:
 N3(H3), N4(H4), N5(H5), N7(H7), N8(H8), N9(H9), N10(H10), N11(H11), N12(H12),
 N13(H13), N14(H14), N15(H15), C3(H3A), C7(H7A), C8(H8A), C10(H10A), C11(H11A),
 C14(H14A), C16(H16), C18(H18), C22(H22), C23(H23), C25(H25), C26(H26),
 C29(H29), C30(H30), C32(H32), C33(H33), C37(H37), C38(H38), C40(H40), C41(H41),
  C44(H44), C46(H46), C48(H48), C51(H51), C52(H52), C54A(H54A), C54B(H54B),
 C55A(H55A), C55B(H55B), C58(H58), C59(H59), C61(H61), C62(H62), C64(H64),
 C65(H65), C73(H73), C74(H74), C76(H76), C77(H77), C80(H80), C82(H82), C84(H84),
  C87(H87), C88(H88), C90(H90), C91(H91), C95(H95), C96(H96), C98(H98),
 C99(H99), C103(H103), C104(H104), C106(H106), C107(H107), C110(H110),
 C112(H112), C114(H114), C117(H117), C118(H118), C120(H120), C121(H121),
 C124(H124), C125(H125), C127(H127), C128(H128), C138(H138), C132(H132),
 C135(H135)
5.b Idealised Me refined as rotating group:
 C1(H1A,H1B,H1C), C2(H2A,H2B,H2C), C66(H66A,H66B,H66C), C67(H67A,H67B,H67C),
 C69(H69A,H69B,H69C), C70(H70A,H70B,H70C), C148(H14B,H14C,H14D), C150(H15A,H15B,
 H15C), C145(H14E,H14F,H14G), C147(H14H,H14I,H14J), C136(H13A,H13B,H13C),
 C137(H13D,H13E,H13F), C130(H13G,H13H,H13I), C131(H13J,H13K,H13L), C133(H13M,
 H13N,H13O), C134(H13P,H13Q,H13R), C139(H13S,H13T,H13U), C141(H14K,H14L,H14M),
 C142(H14N,H14O,H14P), C144(H14Q,H14R,H14S)
;
_olex2_submission_special_instructions 'No special instructions were received'
_oxdiff_exptl_absorpt_empirical_details
;
Empirical correction (ABSPACK) includes:
- Absorption correction using spherical harmonics
- Frame scaling
- Detector area scaling
;
_oxdiff_exptl_absorpt_empirical_full_max 1.973
_oxdiff_exptl_absorpt_empirical_full_min 0.576

loop_
_space_group_symop_operation_xyz
'x, y, z'
'-x+1/2, y+1/2, -z+1/2'
'-x, -y, -z'
'x-1/2, -y-1/2, z-1/2'

loop_
_atom_site_label
_atom_site_type_symbol
_atom_site_fract_x
_atom_site_fract_y
_atom_site_fract_z
_atom_site_U_iso_or_equiv
_atom_site_adp_type
_atom_site_occupancy
_atom_site_site_symmetry_order
_atom_site_calc_flag
_atom_site_refinement_flags_posn
_atom_site_refinement_flags_adp
_atom_site_refinement_flags_occupancy
_atom_site_disorder_assembly
_atom_site_disorder_group
Cd1 Cd 0.65175(5) 0.90159(2) 0.43781(2) 0.04841(15) Uani 1 1 d . . . . .
Cd2 Cd 0.42809(4) 0.86029(2) 0.45288(2) 0.04046(13) Uani 1 1 d . . . . .
Cd3 Cd 0.22468(5) 0.90051(2) 0.40529(2) 0.05056(16) Uani 1 1 d . . . . .
Cd4 Cd 0.55154(4) 0.41881(2) 0.40698(2) 0.04116(14) Uani 1 1 d . . . . .
Cd5A Cd 0.70686(12) 0.38779(2) 0.32709(4) 0.0626(3) Uani 0.5 1 d . U P A 1
Cd5B Cd 0.75995(13) 0.39086(3) 0.36449(6) 0.0802(4) Uani 0.5 1 d . U P A 2
Cd6 Cd 0.59958(5) 0.34110(2) 0.40760(2) 0.04700(15) Uani 1 1 d . . . . .
Cd7 Cd 0.33229(5) 0.36461(2) 0.37833(2) 0.05309(17) Uani 1 1 d . . . . .
O1 O 0.5783(5) 0.31059(17) 0.4603(2) 0.0697(18) Uani 1 1 d D U . . .
O2 O 0.7031(5) 0.30802(14) 0.3845(2) 0.0687(18) Uani 1 1 d . . . . .
O3 O 0.3350(5) 0.35975(17) 0.44399(18) 0.0655(17) Uani 1 1 d . . . . .
O4 O 0.1848(9) 0.3404(3) 0.3708(4) 0.144(5) Uani 1 1 d . . . . .
O5 O 0.7183(6) 0.36932(18) 0.4414(2) 0.081(2) Uani 1 1 d . . . . .
O6 O 0.4850(5) 0.37569(11) 0.43817(15) 0.0506(14) Uani 1 1 d . . . . .
O7 O 0.6689(5) 0.41636(13) 0.45723(16) 0.0551(15) Uani 1 1 d . . . . .
O8 O 0.5950(5) 0.38139(11) 0.36666(15) 0.0502(14) Uani 1 1 d . . . . .
O9 O 0.4532(6) 0.32538(15) 0.37528(18) 0.0789(15) Uani 1 1 d D . . . .
O10 O 0.3675(6) 0.33734(14) 0.3227(2) 0.0789(15) Uani 1 1 d D . . . .
O11 O 0.2535(6) 0.40981(15) 0.3680(3) 0.088(3) Uani 1 1 d . . . . .
O12 O 0.4074(5) 0.41425(11) 0.36515(18) 0.0529(14) Uani 1 1 d . . . . .
O13 O 0.6162(5) 0.45853(13) 0.37640(19) 0.0608(16) Uani 1 1 d . . . . .
O14A O 0.6779(10) 0.4378(3) 0.3209(4) 0.083(3) Uani 0.62 1 d . U P A 1
O14B O 0.7297(14) 0.4406(5) 0.3458(6) 0.068(5) Uani 0.37 1 d . U P A 2
O15 O 0.4675(6) 0.45247(14) 0.4420(2) 0.0694(19) Uani 1 1 d . . . . .
O16 O 0.3902(4) 0.57643(10) 0.35844(14) 0.0413(11) Uani 1 1 d . . . . .
O17 O 0.3702(6) 0.69226(14) 0.3693(2) 0.076(2) Uani 1 1 d . . . . .
O18 O 0.2073(5) 0.66690(13) 0.19905(17) 0.0627(17) Uani 1 1 d . . . . .
O19 O 0.0200(5) 0.63311(13) 0.00957(16) 0.0569(15) Uani 1 1 d . . . . .
O20 O 0.1336(5) 0.59697(14) 0.00276(16) 0.0621(17) Uani 1 1 d . . . . .
O21 O 0.3195(6) 0.85219(13) 0.39907(18) 0.0642(18) Uani 1 1 d . . . . .
O22 O 0.1697(6) 0.85549(12) 0.3761(2) 0.0680(19) Uani 1 1 d . . . . .
O23 O 0.3580(4) 0.82037(14) 0.48468(18) 0.0549(14) Uani 1 1 d D U . B 2
O24 O 0.3601(7) 0.9209(2) 0.3826(3) 0.096(3) Uani 1 1 d . . . . .
O25 O 0.4874(5) 0.90137(12) 0.41991(16) 0.0517(14) Uani 1 1 d . . . . .
O26 O 0.1499(6) 0.92881(14) 0.3528(2) 0.081(2) Uani 1 1 d . . . . .
O27 O 0.1776(7) 0.95211(15) 0.4106(2) 0.090(3) Uani 1 1 d . . . . .
O28 O 0.0500(6) 1.05747(12) 0.23556(18) 0.070(2) Uani 1 1 d . . . . .
O29 O -0.0468(4) 1.17606(11) 0.33305(14) 0.0437(12) Uani 1 1 d . . . . .
O30 O -0.0985(4) 1.17538(11) 0.14610(15) 0.0459(13) Uani 1 1 d . . . . .
O31 O 0.4242(5) 1.07237(11) 0.14444(16) 0.0503(14) Uani 1 1 d . . . . .
O32 O 0.4312(4) 1.20534(11) 0.21405(17) 0.0498(14) Uani 1 1 d . . . . .
O33 O 0.5801(6) 1.09559(12) 0.32361(17) 0.0638(19) Uani 1 1 d . . . . .
O34 O 0.6432(6) 0.95716(15) 0.4296(2) 0.077(2) Uani 1 1 d . . . . .
O35 O 0.6677(6) 0.92756(15) 0.3782(2) 0.0717(19) Uani 1 1 d . . . . .
O36 O 0.8147(7) 0.9040(3) 0.4529(4) 0.125(4) Uani 1 1 d . . . . .
O37 O 0.6656(6) 0.85381(13) 0.4156(2) 0.0679(19) Uani 1 1 d . . . . .
O38 O 0.5327(5) 0.82771(12) 0.42969(18) 0.0582(16) Uani 1 1 d . . . . .
O39 O 0.8279(5) 0.74263(13) 0.28717(18) 0.0608(17) Uani 1 1 d . . . . .
O40 O 0.8647(4) 0.67345(11) 0.16131(13) 0.0387(11) Uani 1 1 d . . . . .
O41 O 0.6522(5) 0.61446(14) -0.03657(18) 0.0599(16) Uani 1 1 d . . . . .
O42 O 0.8092(4) 0.60682(11) -0.02880(15) 0.0445(12) Uani 1 1 d . . . . .
O43 O 0.7471(6) 0.60840(13) 0.33851(16) 0.0625(17) Uani 1 1 d . . . . .
O50A O 0.8029(11) 0.3417(4) 0.3594(5) 0.077(4) Uani 0.5 1 d . U P A 2
O50B O 0.7274(18) 0.3360(6) 0.3288(8) 0.129(7) Uani 0.5 1 d . U P A 1
N1 N 0.6463(8) 0.2895(3) 0.5180(3) 0.106(4) Uani 1 1 d D U . . .
N2 N 0.4293(7) 0.5026(2) 0.4505(3) 0.093(3) Uani 1 1 d D U . C 1
N3 N 0.2598(5) 0.55257(13) 0.3274(2) 0.0511(17) Uani 1 1 d . . . . .
H3 H 0.205047 0.555892 0.313155 0.061 Uiso 1 1 calc R . . . .
N4 N 0.1869(5) 0.61546(14) 0.19104(18) 0.0443(15) Uani 1 1 d . . . . .
H4 H 0.189310 0.597483 0.203310 0.053 Uiso 1 1 calc R . . . .
N5 N 0.2428(5) 0.71490(13) 0.33383(19) 0.0449(15) Uani 1 1 d . . . . .
H5 H 0.194849 0.710699 0.316026 0.054 Uiso 1 1 calc R . . . .
N6 N 0.3796(8) 0.7900(3) 0.5399(4) 0.104(2) Uani 1 1 d D U . B 2
N7 N 0.0612(5) 1.06906(13) 0.30150(18) 0.0429(14) Uani 1 1 d . . . . .
H7 H 0.058390 1.084351 0.318658 0.051 Uiso 1 1 calc R . . . .
N8 N -0.0230(5) 1.13119(13) 0.12860(17) 0.0406(14) Uani 1 1 d . . . . .
H8 H 0.008799 1.114934 0.138236 0.049 Uiso 1 1 calc R . . . .
N9 N -0.0449(6) 1.21491(14) 0.2883(2) 0.0504(17) Uani 1 1 d . . . . .
H9 H -0.020305 1.220495 0.266029 0.060 Uiso 1 1 calc R . . . .
N10 N 0.4999(5) 1.20085(13) 0.27718(18) 0.0392(13) Uani 1 1 d . . . . .
H10 H 0.531791 1.188401 0.294180 0.047 Uiso 1 1 calc R . . . .
N11 N 0.4304(6) 1.11980(14) 0.11568(18) 0.0499(17) Uani 1 1 d . . . . .
H11 H 0.456831 1.138148 0.119080 0.060 Uiso 1 1 calc R . . . .
N12 N 0.5655(5) 1.05309(13) 0.28483(19) 0.0445(15) Uani 1 1 d . . . . .
H12 H 0.551707 1.046885 0.260055 0.053 Uiso 1 1 calc R . . . .
N13 N 0.7242(5) 0.72358(14) 0.33008(18) 0.0459(16) Uani 1 1 d . . . . .
H13 H 0.697382 0.706281 0.337347 0.055 Uiso 1 1 calc R . . . .
N14 N 0.7176(6) 0.58030(14) 0.2814(2) 0.0488(16) Uani 1 1 d . . . . .
H14 H 0.712296 0.581343 0.255078 0.059 Uiso 1 1 calc R . . . .
N15 N 0.7233(5) 0.64818(15) 0.14833(18) 0.0480(16) Uani 1 1 d . . . . .
H15 H 0.670744 0.642381 0.159191 0.058 Uiso 1 1 calc R . . . .
C1 C 0.5537(9) 0.2847(4) 0.5340(5) 0.123(5) Uani 1 1 d D U . . .
H1A H 0.541111 0.301546 0.552327 0.184 Uiso 1 1 calc GR . . . .
H1B H 0.554382 0.265000 0.548401 0.184 Uiso 1 1 calc GR . . . .
H1C H 0.503189 0.284245 0.511974 0.184 Uiso 1 1 calc GR . . . .
C1A C 0.7800(13) 0.3144(4) 0.3654(5) 0.046(4) Uani 0.5 1 d . U P A 2
C2 C 0.7341(11) 0.2821(5) 0.5421(6) 0.165(8) Uani 1 1 d D U . . .
H2A H 0.787618 0.280776 0.524825 0.247 Uiso 1 1 calc GR . . . .
H2B H 0.726584 0.262169 0.555401 0.247 Uiso 1 1 calc GR . . . .
H2C H 0.747578 0.298185 0.562213 0.247 Uiso 1 1 calc GR . . . .
C3 C 0.6494(7) 0.3029(3) 0.4821(3) 0.091(4) Uani 1 1 d D U . . .
H3A H 0.710856 0.306637 0.472697 0.109 Uiso 1 1 calc R . . . .
C4 C 0.4235(9) 0.3192(2) 0.3407(2) 0.0789(15) Uani 1 1 d D . . . .
C5 C 0.3262(8) 0.42643(18) 0.3640(3) 0.057(2) Uani 1 1 d . . . . .
C6 C 0.3124(7) 0.45996(17) 0.3558(3) 0.057(2) Uani 1 1 d . . . . .
C7 C 0.2206(8) 0.4728(2) 0.3586(4) 0.083(4) Uani 1 1 d . . . . .
H7A H 0.169060 0.460263 0.366057 0.100 Uiso 1 1 calc R . . . .
C8 C 0.2057(8) 0.50366(19) 0.3504(4) 0.076(3) Uani 1 1 d . . . . .
H8A H 0.144075 0.512607 0.352501 0.091 Uiso 1 1 calc R . . . .
C9 C 0.2813(6) 0.52154(17) 0.3392(2) 0.0480(19) Uani 1 1 d . . . . .
C10 C 0.3708(6) 0.50933(16) 0.3370(2) 0.0442(17) Uani 1 1 d . . . . .
H10A H 0.422314 0.521878 0.329501 0.053 Uiso 1 1 calc R . . . .
C11 C 0.3855(7) 0.47851(16) 0.3458(2) 0.0480(19) Uani 1 1 d . . . . .
H11A H 0.448145 0.470042 0.344824 0.058 Uiso 1 1 calc R . . . .
C12 C 0.3166(6) 0.57733(15) 0.3364(2) 0.0378(16) Uani 1 1 d . . . . .
C13 C 0.2848(5) 0.60703(15) 0.3163(2) 0.0375(15) Uani 1 1 d . . . . .
C14 C 0.2533(6) 0.60780(15) 0.2762(2) 0.0383(15) Uani 1 1 d . . . . .
H14A H 0.240938 0.589116 0.261874 0.046 Uiso 1 1 calc R . . . .
C15 C 0.2396(5) 0.63653(15) 0.2567(2) 0.0355(14) Uani 1 1 d . . . . .
C16 C 0.2566(6) 0.66319(15) 0.2789(2) 0.0394(16) Uani 1 1 d . . . . .
H16 H 0.250054 0.682638 0.265912 0.047 Uiso 1 1 calc R . . . .
C17 C 0.2830(6) 0.66238(15) 0.3198(2) 0.0388(16) Uani 1 1 d . . . . .
C18 C 0.2977(5) 0.63415(15) 0.33826(19) 0.0357(15) Uani 1 1 d . . . . .
H18 H 0.316801 0.633218 0.366051 0.043 Uiso 1 1 calc R . . . .
C19 C 0.3039(6) 0.69100(16) 0.3436(2) 0.0470(18) Uani 1 1 d . . . . .
C20 C 0.2114(6) 0.64084(16) 0.2133(2) 0.0419(17) Uani 1 1 d . . . . .
C21 C 0.1579(6) 0.61561(17) 0.1495(2) 0.0424(16) Uani 1 1 d . . . . .
C22 C 0.1889(6) 0.59130(18) 0.1264(2) 0.0444(17) Uani 1 1 d . . . . .
H22 H 0.227097 0.575198 0.138555 0.053 Uiso 1 1 calc R . . . .
C23 C 0.1633(7) 0.59086(18) 0.0856(2) 0.0498(19) Uani 1 1 d . . . . .
H23 H 0.183961 0.574277 0.069860 0.060 Uiso 1 1 calc R . . . .
C24 C 0.1081(6) 0.61426(18) 0.0676(2) 0.0475(18) Uani 1 1 d . . . . .
C25 C 0.0753(7) 0.63763(18) 0.0909(2) 0.0486(19) Uani 1 1 d . . . . .
H25 H 0.034706 0.653159 0.078756 0.058 Uiso 1 1 calc R . . . .
C26 C 0.1005(7) 0.63890(18) 0.1319(2) 0.052(2) Uani 1 1 d . . . . .
H26 H 0.078796 0.655391 0.147597 0.062 Uiso 1 1 calc R . . . .
C27 C 0.0866(7) 0.61476(18) 0.0226(2) 0.0483(19) Uani 1 1 d . . . . .
C28 C 0.2461(6) 0.74514(16) 0.3483(2) 0.0432(17) Uani 1 1 d . . . . .
C29 C 0.1645(7) 0.76319(18) 0.3407(3) 0.057(2) Uani 1 1 d . . . . .
H29 H 0.108610 0.754343 0.327244 0.068 Uiso 1 1 calc R . . . .
C30 C 0.1631(7) 0.79367(18) 0.3522(3) 0.059(2) Uani 1 1 d . . . . .
H30 H 0.106597 0.805684 0.346798 0.071 Uiso 1 1 calc R . . . .
C31 C 0.2453(7) 0.80689(16) 0.3718(2) 0.049(2) Uani 1 1 d . . . . .
C32 C 0.3264(7) 0.78862(17) 0.3797(2) 0.0487(19) Uani 1 1 d . . . . .
H32 H 0.381751 0.797305 0.393744 0.058 Uiso 1 1 calc R . . . .
C33 C 0.3284(7) 0.75836(17) 0.3679(2) 0.0477(19) Uani 1 1 d . . . . .
H33 H 0.385280 0.746452 0.372859 0.057 Uiso 1 1 calc R . . . .
C34 C 0.2438(8) 0.84003(17) 0.3835(2) 0.052(2) Uani 1 1 d . . . . .
C35 C 0.1520(8) 0.9522(2) 0.3735(3) 0.063(2) Uani 1 1 d . . . . .
C36 C 0.1251(7) 0.98266(18) 0.3547(3) 0.056(2) Uani 1 1 d . . . . .
C37 C 0.1022(8) 0.98458(19) 0.3139(3) 0.064(3) Uani 1 1 d . . . . .
H37 H 0.100089 0.966228 0.298340 0.077 Uiso 1 1 calc R . . . .
C38 C 0.0820(8) 1.01282(18) 0.2950(3) 0.063(3) Uani 1 1 d . . . . .
H38 H 0.067538 1.013641 0.266849 0.075 Uiso 1 1 calc R . . . .
C39 C 0.0833(6) 1.03970(16) 0.3176(2) 0.0437(17) Uani 1 1 d . . . . .
C40 C 0.1051(6) 1.03762(17) 0.3586(2) 0.0469(18) Uani 1 1 d . . . . .
H40 H 0.106063 1.055857 0.374389 0.056 Uiso 1 1 calc R . . . .
C41 C 0.1254(7) 1.00971(19) 0.3769(3) 0.054(2) Uani 1 1 d . . . . .
H41 H 0.139731 1.008927 0.405036 0.065 Uiso 1 1 calc R . . . .
C42 C 0.0438(6) 1.07619(15) 0.2625(2) 0.0406(17) Uani 1 1 d . . . . .
C43 C 0.0181(6) 1.10898(15) 0.2529(2) 0.0379(15) Uani 1 1 d . . . . .
C44 C -0.0014(5) 1.11517(15) 0.2114(2) 0.0376(15) Uani 1 1 d . . . . .
H44 H 0.001264 1.098983 0.192439 0.045 Uiso 1 1 calc R . . . .
C45 C -0.0242(5) 1.14478(14) 0.19893(19) 0.0347(14) Uani 1 1 d . . . . .
C46 C -0.0299(6) 1.16845(15) 0.2266(2) 0.0384(16) Uani 1 1 d . . . . .
H46 H -0.044249 1.188876 0.217657 0.046 Uiso 1 1 calc R . . . .
C47 C -0.0147(5) 1.16231(15) 0.2670(2) 0.0368(15) Uani 1 1 d . . . . .
C48 C 0.0094(6) 1.13254(15) 0.2804(2) 0.0380(15) Uani 1 1 d . . . . .
H48 H 0.019804 1.128466 0.308249 0.046 Uiso 1 1 calc R . . . .
C49 C -0.0346(6) 1.18521(15) 0.2988(2) 0.0382(15) Uani 1 1 d . . . . .
C50 C -0.0911(8) 1.23832(18) 0.3092(3) 0.062(3) Uani 1 1 d . . . . .
C51 C -0.1428(8) 1.23462(19) 0.3402(3) 0.064(3) Uani 1 1 d . . . . .
H51 H -0.146917 1.214602 0.351523 0.077 Uiso 1 1 calc R . . . .
C52 C -0.1916(7) 1.25886(19) 0.3570(3) 0.056(2) Uani 1 1 d . . . . .
H52 H -0.228661 1.254910 0.379015 0.068 Uiso 1 1 calc R . . . .
C53 C -0.1875(11) 1.2862(4) 0.3432(5) 0.104(4) Uani 1 1 d . U . . .
C54A C -0.0974(14) 1.2939(5) 0.3241(6) 0.062(5) Uani 0.5 1 d . U P D 1
H54A H -0.071707 1.314198 0.324018 0.074 Uiso 0.5 1 calc R . P D 1
C54B C -0.179(2) 1.2871(7) 0.2978(9) 0.092(7) Uani 0.5 1 d . U P D 2
H54B H -0.205536 1.303408 0.281581 0.111 Uiso 0.5 1 calc R . P D 2
C55A C -0.0543(13) 1.2692(4) 0.3064(5) 0.054(4) Uani 0.5 1 d . U P D 1
H55A H 0.000914 1.272743 0.292146 0.065 Uiso 0.5 1 calc R . P D 1
C55B C -0.1304(15) 1.2631(5) 0.2819(7) 0.068(5) Uani 0.5 1 d . U P D 2
H55B H -0.122089 1.262351 0.254064 0.081 Uiso 0.5 1 calc R . P D 2
C56 C -0.0510(6) 1.15188(15) 0.1556(2) 0.0379(15) Uani 1 1 d . . . . .
C57 C -0.0395(6) 1.13295(16) 0.0862(2) 0.0421(17) Uani 1 1 d . . . . .
C58 C 0.0245(6) 1.11808(16) 0.0637(2) 0.0420(16) Uani 1 1 d . . . . .
H58 H 0.078525 1.107678 0.076419 0.050 Uiso 1 1 calc R . . . .
C59 C 0.0099(7) 1.11831(17) 0.0220(2) 0.0486(19) Uani 1 1 d . . . . .
H59 H 0.054375 1.108096 0.006449 0.058 Uiso 1 1 calc R . . . .
C60 C -0.0669(7) 1.13296(18) 0.0036(2) 0.0479(18) Uani 1 1 d . . . . .
C61 C -0.1309(8) 1.1481(3) 0.0264(3) 0.072(3) Uani 1 1 d . . . . .
H61 H -0.184575 1.158604 0.013447 0.086 Uiso 1 1 calc R . . . .
C62 C -0.1178(8) 1.1483(3) 0.0681(3) 0.072(3) Uani 1 1 d . . . . .
H62 H -0.161739 1.158741 0.083644 0.086 Uiso 1 1 calc R . . . .
C63 C -0.0844(8) 1.13261(17) -0.0410(2) 0.053(2) Uani 1 1 d . . . . .
C64 C 0.4425(12) 0.9177(3) 0.3922(4) 0.096(5) Uani 1 1 d . . . . .
H64 H 0.483729 0.929362 0.376638 0.116 Uiso 1 1 calc R . . . .
C65 C 0.4094(9) 0.8070(3) 0.5106(3) 0.095(3) Uani 1 1 d D U . B 2
H65 H 0.476945 0.808994 0.509479 0.114 Uiso 1 1 calc R . . B 2
C66 C 0.4442(11) 0.7746(4) 0.5695(5) 0.123(4) Uani 1 1 d D U . B 2
H66A H 0.437044 0.783639 0.595898 0.185 Uiso 1 1 calc GR . . B 2
H66B H 0.510689 0.777214 0.562555 0.185 Uiso 1 1 calc GR . . B 2
H66C H 0.428497 0.752571 0.570034 0.185 Uiso 1 1 calc GR . . B 2
C67 C 0.2784(8) 0.7894(4) 0.5468(5) 0.124(4) Uani 1 1 d D U . B 2
H67A H 0.268779 0.776172 0.569929 0.186 Uiso 1 1 calc GR . . B 2
H67B H 0.241513 0.781142 0.523127 0.186 Uiso 1 1 calc GR . . B 2
H67C H 0.256442 0.810358 0.552163 0.186 Uiso 1 1 calc GR . . B 2
C68 C 0.4912(8) 0.4799(2) 0.4433(4) 0.077(3) Uani 1 1 d D U . . .
C69 C 0.4625(13) 0.5343(3) 0.4499(6) 0.132(6) Uani 1 1 d D U . C 1
H69A H 0.424177 0.545803 0.429168 0.198 Uiso 1 1 calc GR . . C 1
H69B H 0.530324 0.534723 0.444232 0.198 Uiso 1 1 calc GR . . C 1
H69C H 0.455340 0.543833 0.476048 0.198 Uiso 1 1 calc GR . . C 1
C70 C 0.3310(9) 0.4955(5) 0.4584(7) 0.163(8) Uani 1 1 d D U . C 1
H70A H 0.314943 0.506265 0.482714 0.245 Uiso 1 1 calc GR . . C 1
H70B H 0.324210 0.473209 0.462043 0.245 Uiso 1 1 calc GR . . C 1
H70C H 0.287436 0.502336 0.435761 0.245 Uiso 1 1 calc GR . . C 1
C71 C 0.6614(10) 0.4609(2) 0.3468(5) 0.096(5) Uani 1 1 d . . . . .
C72 C 0.6729(9) 0.4926(2) 0.3295(3) 0.074(3) Uani 1 1 d . . . . .
C73 C 0.7054(11) 0.4966(2) 0.2915(4) 0.098(5) Uani 1 1 d . . . . .
H73 H 0.717144 0.478960 0.275702 0.118 Uiso 1 1 calc R . . . .
C74 C 0.7205(10) 0.5256(2) 0.2766(4) 0.084(4) Uani 1 1 d . . . . .
H74 H 0.743529 0.528038 0.250888 0.101 Uiso 1 1 calc R . . . .
C75 C 0.7021(7) 0.55106(18) 0.2993(3) 0.056(2) Uani 1 1 d . . . . .
C76 C 0.6639(8) 0.54766(19) 0.3357(3) 0.061(2) Uani 1 1 d . . . . .
H76 H 0.648057 0.565318 0.350619 0.074 Uiso 1 1 calc R . . . .
C77 C 0.6488(8) 0.51832(19) 0.3503(3) 0.062(2) Uani 1 1 d . . . . .
H77 H 0.621370 0.515978 0.375211 0.075 Uiso 1 1 calc R . . . .
C78 C 0.7399(7) 0.60674(17) 0.3020(2) 0.0463(18) Uani 1 1 d . . . . .
C79 C 0.7525(6) 0.63525(15) 0.2772(2) 0.0414(16) Uani 1 1 d . . . . .
C80 C 0.7542(6) 0.63547(16) 0.2354(2) 0.0401(16) Uani 1 1 d . . . . .
H80 H 0.742997 0.616972 0.220554 0.048 Uiso 1 1 calc R . . . .
C81 C 0.7723(5) 0.66291(15) 0.21591(19) 0.0354(14) Uani 1 1 d . . . . .
C82 C 0.7837(5) 0.69052(15) 0.2371(2) 0.0370(15) Uani 1 1 d . . . . .
H82 H 0.796545 0.709124 0.223481 0.044 Uiso 1 1 calc R . . . .
C83 C 0.7761(6) 0.69076(16) 0.2783(2) 0.0376(15) Uani 1 1 d . . . . .
C84 C 0.7643(5) 0.66299(16) 0.2981(2) 0.0389(15) Uani 1 1 d . . . . .
H84 H 0.764327 0.662896 0.326450 0.047 Uiso 1 1 calc R . . . .
C85 C 0.7906(5) 0.66241(14) 0.17277(19) 0.0347(14) Uani 1 1 d . . . . .
C86 C 0.7274(6) 0.64145(17) 0.1071(2) 0.0437(18) Uani 1 1 d . . . . .
C87 C 0.8122(7) 0.63043(17) 0.0933(2) 0.0456(18) Uani 1 1 d . . . . .
H87 H 0.868822 0.628640 0.110808 0.055 Uiso 1 1 calc R . . . .
C88 C 0.8122(6) 0.62201(18) 0.0531(2) 0.0465(18) Uani 1 1 d . . . . .
H88 H 0.869946 0.614804 0.043016 0.056 Uiso 1 1 calc R . . . .
C89 C 0.7292(6) 0.62401(17) 0.0276(2) 0.0446(18) Uani 1 1 d . . . . .
C90 C 0.6468(8) 0.6351(2) 0.0424(3) 0.061(2) Uani 1 1 d . . . . .
H90 H 0.589705 0.636681 0.025149 0.074 Uiso 1 1 calc R . . . .
C91 C 0.6454(7) 0.6440(2) 0.0823(3) 0.060(2) Uani 1 1 d . . . . .
H91 H 0.588122 0.651862 0.092140 0.072 Uiso 1 1 calc R . . . .
C92 C 0.7301(7) 0.61492(16) -0.0152(2) 0.049(2) Uani 1 1 d . . . . .
C93 C 0.7799(6) 0.72143(16) 0.2991(2) 0.0421(17) Uani 1 1 d . . . . .
C94 C 0.7034(6) 0.75009(16) 0.3523(2) 0.0440(18) Uani 1 1 d . . . . .
C95 C 0.7539(7) 0.77756(19) 0.3506(3) 0.058(2) Uani 1 1 d . . . . .
H95 H 0.807657 0.778980 0.334894 0.069 Uiso 1 1 calc R . . . .
C96 C 0.7252(8) 0.80302(19) 0.3719(3) 0.061(2) Uani 1 1 d . . . . .
H96 H 0.760955 0.821637 0.370983 0.073 Uiso 1 1 calc R . . . .
C97 C 0.6470(6) 0.80217(17) 0.3944(2) 0.0465(18) Uani 1 1 d . . . . .
C98 C 0.5987(7) 0.77418(18) 0.3961(2) 0.053(2) Uani 1 1 d . . . . .
H98 H 0.545221 0.772819 0.411908 0.064 Uiso 1 1 calc R . . . .
C99 C 0.6257(6) 0.74826(17) 0.3757(2) 0.0461(18) Uani 1 1 d . . . . .
H99 H 0.591561 0.729415 0.377725 0.055 Uiso 1 1 calc R . . . .
C100 C 0.6124(7) 0.83017(17) 0.4151(2) 0.052(2) Uani 1 1 d . . . . .
C101 C 0.6503(8) 0.9534(2) 0.3927(3) 0.065(3) Uani 1 1 d . . . . .
C102 C 0.6320(7) 0.98054(19) 0.3652(3) 0.058(2) Uani 1 1 d . . . . .
C103 C 0.6284(8) 0.97621(19) 0.3245(3) 0.060(2) Uani 1 1 d . . . . .
H103 H 0.640577 0.956271 0.314159 0.072 Uiso 1 1 calc R . . . .
C104 C 0.6077(8) 1.00018(18) 0.2984(3) 0.058(2) Uani 1 1 d . . . . .
H104 H 0.604280 0.996720 0.270347 0.070 Uiso 1 1 calc R . . . .
C105 C 0.5914(6) 1.02983(17) 0.3134(2) 0.0465(18) Uani 1 1 d . . . . .
C106 C 0.5978(8) 1.0349(2) 0.3538(2) 0.058(2) Uani 1 1 d . . . . .
H106 H 0.589251 1.054986 0.364166 0.069 Uiso 1 1 calc R . . . .
C107 C 0.6172(8) 1.0097(2) 0.3796(3) 0.061(2) Uani 1 1 d . . . . .
H107 H 0.620044 1.012878 0.407696 0.073 Uiso 1 1 calc R . . . .
C108 C 0.5597(6) 1.08370(16) 0.2916(2) 0.0412(17) Uani 1 1 d . . . . .
C109 C 0.5255(5) 1.10357(14) 0.2567(2) 0.0356(15) Uani 1 1 d . . . . .
C110 C 0.5040(6) 1.09301(15) 0.2173(2) 0.0406(16) Uani 1 1 d . . . . .
H110 H 0.508556 1.071621 0.211419 0.049 Uiso 1 1 calc R . . . .
C111 C 0.4765(6) 1.11348(15) 0.1872(2) 0.0375(15) Uani 1 1 d . . . . .
C112 C 0.4693(6) 1.14491(16) 0.1948(2) 0.0394(16) Uani 1 1 d . . . . .
H112 H 0.451792 1.158941 0.173681 0.047 Uiso 1 1 calc R . . . .
C113 C 0.4884(5) 1.15552(14) 0.2340(2) 0.0375(15) Uani 1 1 d . . . . .
C114 C 0.5151(5) 1.13485(15) 0.2643(2) 0.0374(15) Uani 1 1 d . . . . .
H114 H 0.526627 1.142237 0.290898 0.045 Uiso 1 1 calc R . . . .
C115 C 0.4713(6) 1.18949(15) 0.2410(2) 0.0393(16) Uani 1 1 d . . . . .
C116 C 0.4827(9) 1.2313(2) 0.2902(3) 0.0767(16) Uani 1 1 d . . . . .
C117 C 0.5328(10) 1.2418(2) 0.3228(3) 0.082(4) Uani 1 1 d . . . . .
H117 H 0.581382 1.229001 0.335558 0.099 Uiso 1 1 calc R . . . .
C118 C 0.5169(10) 1.2706(2) 0.3389(3) 0.083(4) Uani 1 1 d . . . . .
H118 H 0.554626 1.277191 0.362106 0.099 Uiso 1 1 calc R . . . .
C119 C 0.4491(9) 1.2893(2) 0.3221(3) 0.0767(16) Uani 1 1 d . . . . .
C120 C 0.3982(9) 1.2794(2) 0.2876(3) 0.0767(16) Uani 1 1 d . . . . .
H120 H 0.353338 1.292776 0.273690 0.092 Uiso 1 1 calc R . . . .
C121 C 0.4120(9) 1.2503(2) 0.2734(3) 0.0767(16) Uani 1 1 d . . . . .
H121 H 0.371554 1.243009 0.251257 0.092 Uiso 1 1 calc R . . . .
C122 C 0.4427(6) 1.09984(16) 0.1473(2) 0.0420(16) Uani 1 1 d . . . . .
C123 C 0.3797(7) 1.11421(18) 0.0780(2) 0.052(2) Uani 1 1 d . . . . .
C124 C 0.3230(8) 1.08902(19) 0.0695(3) 0.058(2) Uani 1 1 d . . . . .
H124 H 0.318677 1.073098 0.088742 0.069 Uiso 1 1 calc R . . . .
C125 C 0.2711(7) 1.08680(19) 0.0321(3) 0.056(2) Uani 1 1 d . . . . .
H125 H 0.231315 1.069306 0.026422 0.068 Uiso 1 1 calc R . . . .
C126 C 0.2764(7) 1.10925(19) 0.0037(2) 0.0501(19) Uani 1 1 d . . . . .
C127 C 0.3357(10) 1.1342(3) 0.0120(3) 0.086(4) Uani 1 1 d . . . . .
H127 H 0.342034 1.149561 -0.007751 0.103 Uiso 1 1 calc R . . . .
C128 C 0.3865(11) 1.1370(3) 0.0492(4) 0.098(5) Uani 1 1 d . . . . .
H128 H 0.426001 1.154563 0.054977 0.117 Uiso 1 1 calc R . . . .
C129 C 0.2160(7) 1.1073(2) -0.0346(2) 0.053(2) Uani 1 1 d . . . . .
C151 C 0.7338(18) 0.3116(5) 0.3531(7) 0.069(5) Uani 0.5 1 d . U P A 1
O44 O 0.837(2) 0.5334(6) 0.4490(11) 0.127(9) Uani 0.33 1 d D U P . .
C148 C 0.864(2) 0.5845(7) 0.4260(11) 0.086(10) Uani 0.33 1 d D U P . .
H14B H 0.838584 0.587822 0.398317 0.128 Uiso 0.33 1 calc GR . P . .
H14C H 0.931126 0.577547 0.426385 0.128 Uiso 0.33 1 calc GR . P . .
H14D H 0.861220 0.603818 0.441033 0.128 Uiso 0.33 1 calc GR . P . .
C149 C 0.8038(19) 0.5597(6) 0.4454(15) 0.122(9) Uani 0.33 1 d D U P . .
C150 C 0.702(2) 0.5730(8) 0.4484(17) 0.127(17) Uani 0.33 1 d D U P . .
H15A H 0.695998 0.580457 0.475683 0.191 Uiso 0.33 1 calc GR . P . .
H15B H 0.654328 0.556877 0.441911 0.191 Uiso 0.33 1 calc GR . P . .
H15C H 0.691886 0.590180 0.429539 0.191 Uiso 0.33 1 calc GR . P . .
O45 O 0.6278(14) 0.7698(6) 0.5087(8) 0.137(8) Uani 0.5 1 d D U P . .
C145 C 0.730(2) 0.8138(4) 0.5071(9) 0.100(8) Uani 0.5 1 d D U P . .
H14E H 0.672684 0.825052 0.513637 0.150 Uiso 0.5 1 calc GR . P . .
H14F H 0.756347 0.823153 0.483660 0.150 Uiso 0.5 1 calc GR . P . .
H14G H 0.778762 0.814738 0.529917 0.150 Uiso 0.5 1 calc GR . P . .
C146 C 0.7042(14) 0.7798(4) 0.4980(7) 0.080(6) Uani 0.5 1 d D U P . .
C147 C 0.781(2) 0.7614(7) 0.4775(10) 0.123(11) Uani 0.5 1 d D U P . .
H14H H 0.760734 0.739759 0.474857 0.184 Uiso 0.5 1 calc GR . P . .
H14I H 0.842338 0.762636 0.493598 0.184 Uiso 0.5 1 calc GR . P . .
H14J H 0.788005 0.770058 0.450877 0.184 Uiso 0.5 1 calc GR . P . .
O46 O 0.6837(6) 0.56846(18) 0.1968(2) 0.0773(19) Uani 1 1 d D U . . .
N16 N 0.6484(10) 0.5460(2) 0.1368(4) 0.116(3) Uani 1 1 d D U . . .
C136 C 0.6405(13) 0.5158(3) 0.1549(5) 0.127(4) Uani 1 1 d D U . . .
H13A H 0.578761 0.506420 0.145645 0.190 Uiso 1 1 calc GR . . . .
H13B H 0.644499 0.517881 0.184039 0.190 Uiso 1 1 calc GR . . . .
H13C H 0.693098 0.502569 0.147134 0.190 Uiso 1 1 calc GR . . . .
C137 C 0.6442(15) 0.5564(4) 0.0956(3) 0.145(4) Uani 1 1 d D U . . .
H13D H 0.670504 0.540329 0.078935 0.218 Uiso 1 1 calc GR . . . .
H13E H 0.681971 0.575314 0.093897 0.218 Uiso 1 1 calc GR . . . .
H13F H 0.577146 0.560455 0.086070 0.218 Uiso 1 1 calc GR . . . .
C138 C 0.6675(12) 0.5705(3) 0.1603(2) 0.112(3) Uani 1 1 d D U . . .
H138 H 0.668579 0.590368 0.148327 0.134 Uiso 1 1 calc R . . . .
O47 O 0.5281(6) 1.0173(2) 0.2083(2) 0.060(2) Uani 0.75 1 d D U P . .
N18 N 0.5594(16) 0.9836(3) 0.1605(5) 0.142(5) Uani 0.75 1 d D U P . .
C130 C 0.587(2) 0.9813(5) 0.1199(5) 0.151(6) Uani 0.75 1 d D U P . .
H13G H 0.637992 0.965746 0.118649 0.227 Uiso 0.75 1 calc GR . P . .
H13H H 0.611628 1.001384 0.111552 0.227 Uiso 0.75 1 calc GR . P . .
H13I H 0.531553 0.975397 0.102015 0.227 Uiso 0.75 1 calc GR . P . .
C131 C 0.5432(19) 0.9584(5) 0.1876(7) 0.140(6) Uani 0.75 1 d D U P . .
H13J H 0.547974 0.938676 0.173506 0.211 Uiso 0.75 1 calc GR . P . .
H13K H 0.479033 0.960327 0.197321 0.211 Uiso 0.75 1 calc GR . P . .
H13L H 0.591796 0.959034 0.210362 0.211 Uiso 0.75 1 calc GR . P . .
C132 C 0.5552(12) 1.0124(4) 0.1749(3) 0.091(5) Uani 0.75 1 d D U P . .
H132 H 0.573399 1.029202 0.159011 0.110 Uiso 0.75 1 calc R . P . .
O48 O 0.3172(5) 1.05191(15) 0.2838(2) 0.0648(16) Uani 1 1 d D U . . .
N17 N 0.3405(7) 1.00092(19) 0.2949(3) 0.076(2) Uani 1 1 d D U . . .
C133 C 0.3165(16) 0.9933(5) 0.2533(3) 0.159(8) Uani 1 1 d D U . . .
H13M H 0.268383 1.007908 0.241718 0.238 Uiso 1 1 calc GR . . . .
H13N H 0.290503 0.972299 0.251259 0.238 Uiso 1 1 calc GR . . . .
H13O H 0.374530 0.994562 0.238594 0.238 Uiso 1 1 calc GR . . . .
C134 C 0.3692(15) 0.9775(4) 0.3244(5) 0.150(7) Uani 1 1 d D U . . .
H13P H 0.436397 0.971765 0.321820 0.225 Uiso 1 1 calc GR . . . .
H13Q H 0.328169 0.959258 0.319889 0.225 Uiso 1 1 calc GR . . . .
H13R H 0.362329 0.985639 0.351255 0.225 Uiso 1 1 calc GR . . . .
C135 C 0.3393(10) 1.03045(17) 0.3067(3) 0.097(4) Uani 1 1 d D U . . .
H135 H 0.356372 1.035040 0.334000 0.116 Uiso 1 1 calc R . . . .
O49 O 0.4360(5) 0.61007(16) 0.1264(2) 0.0676(17) Uani 1 1 d D U . E 1
C139 C 0.3914(12) 0.6187(4) 0.0553(3) 0.110(5) Uani 1 1 d D U . F 1
H13S H 0.447469 0.606271 0.049471 0.166 Uiso 1 1 calc GR . . F 1
H13T H 0.390306 0.637718 0.039505 0.166 Uiso 1 1 calc GR . . F 1
H13U H 0.332563 0.606848 0.048336 0.166 Uiso 1 1 calc GR . . F 1
C140 C 0.3977(9) 0.6267(2) 0.1001(3) 0.089(3) Uani 1 1 d D U . . .
C141 C 0.3475(14) 0.6576(3) 0.1079(6) 0.143(7) Uani 1 1 d D U . G 1
H14K H 0.312307 0.655713 0.132004 0.214 Uiso 1 1 calc GR . . G 1
H14L H 0.302530 0.662652 0.084987 0.214 Uiso 1 1 calc GR . . G 1
H14M H 0.395881 0.673919 0.111824 0.214 Uiso 1 1 calc GR . . G 1
O50 O 0.0191(9) 0.6862(3) 0.3857(4) 0.131(3) Uani 1 1 d D U . . .
C142 C -0.1401(11) 0.6867(5) 0.4169(6) 0.141(4) Uani 1 1 d D U . H 2
H14N H -0.158805 0.666884 0.404526 0.212 Uiso 1 1 calc GR . . H 2
H14O H -0.193258 0.701420 0.412557 0.212 Uiso 1 1 calc GR . . H 2
H14P H -0.125128 0.683747 0.445717 0.212 Uiso 1 1 calc GR . . H 2
C143 C -0.0510(10) 0.6993(3) 0.3981(5) 0.129(3) Uani 1 1 d D U . . .
C144 C -0.0293(14) 0.7340(3) 0.4038(6) 0.139(4) Uani 1 1 d D U . . .
H14Q H 0.040190 0.736938 0.409166 0.208 Uiso 1 1 calc GR . . . .
H14R H -0.062612 0.741803 0.426359 0.208 Uiso 1 1 calc GR . . . .
H14S H -0.051540 0.745171 0.379412 0.208 Uiso 1 1 calc GR . . . .

loop_
_atom_site_aniso_label
_atom_site_aniso_U_11
_atom_site_aniso_U_22
_atom_site_aniso_U_33
_atom_site_aniso_U_23
_atom_site_aniso_U_13
_atom_site_aniso_U_12
Cd1 0.0895(4) 0.0238(2) 0.0324(3) 0.00167(18) 0.0082(3) -0.0068(2)
Cd2 0.0741(4) 0.0214(2) 0.0258(2) -0.00096(16) 0.0035(2) 0.0006(2)
Cd3 0.0994(5) 0.0206(2) 0.0300(3) 0.00312(17) -0.0057(3) 0.0100(2)
Cd4 0.0734(4) 0.0196(2) 0.0306(2) 0.00281(16) 0.0052(2) 0.0078(2)
Cd5A 0.1096(8) 0.0263(4) 0.0584(6) 0.0054(4) 0.0481(6) 0.0208(5)
Cd5B 0.0891(8) 0.0425(6) 0.1105(9) 0.0026(6) 0.0177(7) 0.0047(6)
Cd6 0.0840(4) 0.0253(2) 0.0321(3) -0.00176(18) 0.0069(2) 0.0134(2)
Cd7 0.0980(5) 0.0220(2) 0.0376(3) -0.00195(19) -0.0057(3) 0.0062(2)
O1 0.0713(19) 0.0689(19) 0.0689(19) 0.0022(10) 0.0054(10) 0.0010(10)
O2 0.097(5) 0.044(3) 0.068(4) -0.016(3) 0.021(4) 0.020(3)
O3 0.084(5) 0.076(4) 0.035(3) 0.003(3) -0.002(3) -0.002(4)
O4 0.136(9) 0.097(8) 0.194(13) -0.019(8) -0.011(9) -0.062(7)
O5 0.108(6) 0.071(5) 0.061(4) -0.026(4) -0.017(4) 0.028(4)
O6 0.101(5) 0.021(2) 0.032(3) 0.0037(19) 0.018(3) 0.004(2)
O7 0.089(4) 0.043(3) 0.031(3) 0.003(2) -0.010(3) 0.003(3)
O8 0.100(4) 0.024(2) 0.029(2) 0.0005(18) 0.015(3) 0.016(3)
O9 0.124(4) 0.045(2) 0.064(3) -0.0192(19) -0.019(3) 0.023(2)
O10 0.124(4) 0.045(2) 0.064(3) -0.0192(19) -0.019(3) 0.023(2)
O11 0.078(5) 0.030(3) 0.153(8) 0.012(4) -0.010(5) 0.009(3)
O12 0.078(4) 0.026(2) 0.053(3) 0.004(2) -0.008(3) 0.015(3)
O13 0.093(5) 0.032(3) 0.060(4) 0.020(3) 0.018(3) -0.004(3)
O14A 0.083(4) 0.082(4) 0.083(4) 0.0003(10) 0.0072(10) 0.0004(10)
O14B 0.068(5) 0.068(5) 0.069(5) 0.0002(10) 0.0056(11) -0.0001(10)
O15 0.102(5) 0.039(3) 0.069(4) -0.014(3) 0.014(4) 0.026(3)
O16 0.066(3) 0.025(2) 0.032(2) 0.0025(18) -0.001(2) 0.001(2)
O17 0.101(5) 0.036(3) 0.082(5) -0.019(3) -0.051(4) 0.017(3)
O18 0.112(5) 0.032(3) 0.041(3) 0.006(2) -0.011(3) 0.001(3)
O19 0.089(5) 0.046(3) 0.033(3) 0.003(2) -0.008(3) 0.000(3)
O20 0.106(5) 0.057(4) 0.024(3) -0.002(2) 0.012(3) 0.012(3)
O21 0.116(6) 0.030(3) 0.043(3) -0.007(2) -0.018(3) 0.001(3)
O22 0.110(5) 0.026(3) 0.063(4) -0.011(3) -0.023(4) 0.017(3)
O23 0.0566(16) 0.0531(16) 0.0550(16) 0.0018(10) 0.0049(10) 0.0002(10)
O24 0.092(6) 0.082(6) 0.110(7) 0.064(5) -0.015(5) -0.004(4)
O25 0.086(4) 0.033(3) 0.036(3) 0.016(2) 0.001(3) -0.006(3)
O26 0.134(7) 0.029(3) 0.073(5) 0.016(3) -0.030(4) 0.011(3)
O27 0.182(9) 0.040(3) 0.052(4) 0.019(3) 0.024(5) 0.044(4)
O28 0.140(6) 0.025(3) 0.044(3) -0.002(2) 0.002(4) 0.020(3)
O29 0.069(3) 0.033(2) 0.029(2) -0.0017(19) 0.004(2) 0.011(2)
O30 0.073(4) 0.032(3) 0.034(3) 0.008(2) 0.018(2) 0.017(2)
O31 0.083(4) 0.024(2) 0.043(3) -0.008(2) 0.000(3) -0.005(2)
O32 0.072(4) 0.024(2) 0.050(3) -0.002(2) -0.017(3) 0.003(2)
O33 0.120(6) 0.031(3) 0.037(3) -0.001(2) -0.021(3) 0.009(3)
O34 0.118(6) 0.043(3) 0.067(5) 0.015(3) -0.004(4) -0.006(4)
O35 0.105(5) 0.042(3) 0.070(4) 0.028(3) 0.018(4) 0.002(3)
O36 0.091(7) 0.147(10) 0.133(9) 0.029(8) -0.017(6) -0.031(6)
O37 0.109(5) 0.032(3) 0.066(4) -0.018(3) 0.030(4) -0.010(3)
O38 0.090(5) 0.032(3) 0.056(3) -0.009(2) 0.028(3) 0.004(3)
O39 0.095(5) 0.036(3) 0.055(3) -0.014(2) 0.031(3) -0.021(3)
O40 0.059(3) 0.033(2) 0.024(2) 0.0017(18) 0.003(2) -0.009(2)
O41 0.083(4) 0.054(3) 0.041(3) -0.010(3) -0.006(3) -0.010(3)
O42 0.072(4) 0.032(2) 0.030(2) -0.0049(19) 0.011(2) -0.014(2)
O43 0.120(6) 0.036(3) 0.032(3) 0.005(2) 0.008(3) 0.001(3)
O50A 0.077(4) 0.076(4) 0.077(4) -0.0001(10) 0.0065(11) 0.0005(10)
O50B 0.130(7) 0.129(7) 0.129(7) 0.0000(10) 0.0104(12) 0.0004(10)
N1 0.106(4) 0.106(4) 0.105(4) 0.0012(10) 0.0083(10) 0.0003(10)
N2 0.094(3) 0.093(3) 0.093(3) -0.0004(10) 0.0073(10) 0.0006(10)
N3 0.063(4) 0.020(3) 0.068(5) 0.004(3) -0.013(3) 0.004(3)
N4 0.071(4) 0.029(3) 0.032(3) -0.003(2) -0.006(3) 0.004(3)
N5 0.064(4) 0.022(3) 0.046(4) -0.009(2) -0.012(3) 0.002(3)
N6 0.105(3) 0.103(3) 0.104(3) 0.0006(10) 0.0085(10) 0.0004(10)
N7 0.071(4) 0.022(3) 0.036(3) 0.001(2) 0.007(3) 0.010(3)
N8 0.066(4) 0.029(3) 0.027(3) 0.001(2) 0.010(3) 0.008(3)
N9 0.082(5) 0.023(3) 0.048(4) -0.003(3) 0.023(3) 0.006(3)
N10 0.055(4) 0.024(3) 0.038(3) -0.004(2) -0.006(3) 0.005(2)
N11 0.083(5) 0.034(3) 0.031(3) -0.002(2) -0.009(3) -0.019(3)
N12 0.071(4) 0.023(3) 0.038(3) 0.000(2) -0.006(3) -0.002(3)
N13 0.074(4) 0.029(3) 0.038(3) -0.013(2) 0.023(3) -0.010(3)
N14 0.081(5) 0.026(3) 0.042(3) 0.004(2) 0.022(3) 0.005(3)
N15 0.070(4) 0.046(4) 0.029(3) -0.009(3) 0.012(3) -0.019(3)
C1 0.123(6) 0.123(6) 0.122(6) 0.002(2) 0.010(2) -0.001(2)
C1A 0.046(4) 0.046(4) 0.046(4) -0.0001(10) 0.0034(10) 0.0001(10)
C2 0.164(8) 0.165(8) 0.164(8) 0.002(2) 0.013(2) 0.001(2)
C3 0.091(4) 0.091(4) 0.090(4) 0.0008(10) 0.0073(10) 0.0000(10)
C4 0.124(4) 0.045(2) 0.064(3) -0.0192(19) -0.019(3) 0.023(2)
C5 0.086(7) 0.028(4) 0.055(5) -0.001(3) -0.007(4) 0.005(4)
C6 0.086(6) 0.021(3) 0.061(5) 0.005(3) -0.011(5) 0.006(4)
C7 0.073(7) 0.034(5) 0.144(11) 0.026(6) 0.013(7) 0.004(4)
C8 0.064(6) 0.026(4) 0.138(10) 0.017(5) 0.009(6) 0.008(4)
C9 0.067(5) 0.030(4) 0.044(4) -0.002(3) -0.013(4) 0.005(3)
C10 0.058(5) 0.027(3) 0.046(4) 0.006(3) -0.003(3) 0.004(3)
C11 0.074(5) 0.026(3) 0.044(4) 0.006(3) 0.004(4) 0.010(3)
C12 0.062(5) 0.022(3) 0.028(3) 0.001(2) -0.004(3) 0.006(3)
C13 0.053(4) 0.021(3) 0.039(4) 0.002(3) 0.000(3) 0.002(3)
C14 0.059(4) 0.022(3) 0.033(3) -0.007(3) 0.000(3) 0.001(3)
C15 0.044(4) 0.027(3) 0.034(3) -0.005(3) -0.003(3) 0.007(3)
C16 0.054(4) 0.021(3) 0.043(4) 0.001(3) -0.001(3) 0.006(3)
C17 0.053(4) 0.022(3) 0.041(4) -0.002(3) -0.006(3) 0.001(3)
C18 0.055(4) 0.027(3) 0.024(3) -0.003(2) -0.006(3) 0.003(3)
C19 0.067(5) 0.025(3) 0.048(4) -0.003(3) -0.005(4) 0.003(3)
C20 0.067(5) 0.032(4) 0.025(3) -0.001(3) -0.006(3) -0.002(3)
C21 0.061(5) 0.035(4) 0.031(4) 0.000(3) 0.002(3) 0.005(3)
C22 0.065(5) 0.037(4) 0.031(4) -0.001(3) 0.001(3) 0.006(3)
C23 0.078(6) 0.035(4) 0.037(4) -0.004(3) 0.009(4) 0.006(4)
C24 0.063(5) 0.040(4) 0.040(4) -0.001(3) 0.004(4) -0.005(3)
C25 0.071(5) 0.042(4) 0.031(4) 0.004(3) -0.006(3) 0.008(4)
C26 0.080(6) 0.039(4) 0.036(4) -0.006(3) 0.000(4) 0.013(4)
C27 0.076(6) 0.039(4) 0.031(4) -0.005(3) 0.012(4) -0.013(4)
C28 0.069(5) 0.026(3) 0.033(4) -0.002(3) -0.011(3) 0.003(3)
C29 0.064(5) 0.032(4) 0.070(6) -0.014(4) -0.025(4) 0.007(4)
C30 0.081(6) 0.032(4) 0.060(5) -0.012(4) -0.027(5) 0.013(4)
C31 0.091(6) 0.021(3) 0.034(4) -0.004(3) -0.007(4) 0.007(3)
C32 0.075(6) 0.028(3) 0.040(4) -0.007(3) -0.013(4) -0.001(3)
C33 0.071(5) 0.027(3) 0.042(4) -0.001(3) -0.013(4) 0.006(3)
C34 0.100(7) 0.028(4) 0.028(4) -0.003(3) -0.008(4) -0.001(4)
C35 0.095(7) 0.043(5) 0.050(5) 0.017(4) 0.006(5) 0.008(5)
C36 0.081(6) 0.032(4) 0.055(5) 0.015(3) 0.007(4) 0.009(4)
C37 0.110(8) 0.029(4) 0.052(5) 0.001(3) -0.004(5) 0.008(4)
C38 0.113(8) 0.025(4) 0.048(5) 0.003(3) -0.005(5) 0.015(4)
C39 0.066(5) 0.026(3) 0.039(4) 0.009(3) 0.006(3) 0.008(3)
C40 0.071(5) 0.026(3) 0.045(4) 0.003(3) 0.010(4) 0.003(3)
C41 0.082(6) 0.037(4) 0.045(4) 0.010(3) 0.009(4) 0.006(4)
C42 0.068(5) 0.024(3) 0.028(3) 0.004(3) -0.007(3) 0.000(3)
C43 0.056(4) 0.024(3) 0.034(4) 0.002(3) 0.008(3) 0.003(3)
C44 0.055(4) 0.026(3) 0.032(3) -0.002(3) 0.007(3) 0.004(3)
C45 0.057(4) 0.020(3) 0.028(3) 0.002(2) 0.009(3) 0.005(3)
C46 0.065(5) 0.020(3) 0.031(3) 0.002(2) 0.011(3) 0.010(3)
C47 0.051(4) 0.027(3) 0.033(3) 0.000(3) 0.003(3) 0.000(3)
C48 0.057(4) 0.021(3) 0.037(4) 0.003(3) 0.007(3) 0.002(3)
C49 0.054(4) 0.024(3) 0.038(4) -0.004(3) 0.009(3) 0.004(3)
C50 0.095(7) 0.025(4) 0.072(6) -0.004(4) 0.040(5) 0.009(4)
C51 0.115(8) 0.032(4) 0.049(5) 0.003(3) 0.033(5) 0.017(4)
C52 0.088(7) 0.040(4) 0.042(4) -0.004(3) 0.017(4) 0.016(4)
C53 0.104(4) 0.103(4) 0.104(4) -0.0003(10) 0.0089(11) 0.0007(10)
C54A 0.062(5) 0.062(5) 0.062(5) -0.0002(10) 0.0052(11) 0.0001(10)
C54B 0.093(7) 0.092(7) 0.092(7) 0.0000(10) 0.0073(12) 0.0004(10)
C55A 0.054(4) 0.054(4) 0.054(4) 0.0000(10) 0.0047(11) 0.0000(10)
C55B 0.068(5) 0.068(5) 0.068(5) 0.0000(10) 0.0054(11) 0.0005(10)
C56 0.061(5) 0.030(3) 0.024(3) 0.006(2) 0.008(3) 0.003(3)
C57 0.062(5) 0.028(3) 0.038(4) 0.002(3) 0.016(3) 0.012(3)
C58 0.063(5) 0.034(4) 0.029(3) 0.002(3) 0.005(3) 0.008(3)
C59 0.069(5) 0.033(4) 0.044(4) -0.004(3) 0.010(4) 0.003(3)
C60 0.069(5) 0.036(4) 0.038(4) 0.008(3) 0.003(4) 0.003(4)
C61 0.090(7) 0.086(7) 0.041(5) 0.007(5) 0.010(5) 0.037(6)
C62 0.088(7) 0.098(8) 0.029(4) -0.005(4) 0.000(4) 0.042(6)
C63 0.094(7) 0.024(3) 0.041(4) 0.005(3) 0.002(4) 0.004(4)
C64 0.129(12) 0.079(8) 0.077(8) 0.052(7) -0.016(8) -0.029(8)
C65 0.095(3) 0.094(3) 0.095(3) 0.0003(10) 0.0074(10) -0.0001(10)
C66 0.124(4) 0.122(4) 0.122(4) 0.001(2) 0.008(2) 0.000(2)
C67 0.125(4) 0.122(4) 0.125(4) 0.001(2) 0.011(2) 0.000(2)
C68 0.078(3) 0.077(3) 0.077(3) -0.0004(10) 0.0062(10) 0.0009(10)
C69 0.134(6) 0.130(6) 0.131(6) 0.000(2) 0.011(2) 0.001(2)
C70 0.164(8) 0.163(8) 0.164(8) -0.001(2) 0.013(2) 0.001(2)
C71 0.128(10) 0.025(4) 0.145(12) 0.023(6) 0.073(9) 0.018(5)
C72 0.112(8) 0.034(4) 0.082(7) 0.011(4) 0.053(6) 0.002(5)
C73 0.157(12) 0.031(5) 0.119(10) 0.004(5) 0.083(9) 0.008(6)
C74 0.132(10) 0.038(5) 0.093(8) 0.003(5) 0.078(8) 0.006(5)
C75 0.081(6) 0.035(4) 0.055(5) 0.010(3) 0.033(4) 0.014(4)
C76 0.101(7) 0.031(4) 0.056(5) 0.008(3) 0.032(5) 0.011(4)
C77 0.091(7) 0.037(4) 0.063(6) 0.014(4) 0.030(5) 0.012(4)
C78 0.075(5) 0.032(4) 0.034(4) 0.002(3) 0.015(4) 0.010(3)
C79 0.066(5) 0.023(3) 0.037(4) 0.000(3) 0.013(3) 0.000(3)
C80 0.061(5) 0.028(3) 0.033(4) -0.005(3) 0.011(3) 0.004(3)
C81 0.052(4) 0.028(3) 0.026(3) -0.005(2) -0.003(3) 0.001(3)
C82 0.056(4) 0.024(3) 0.031(3) -0.001(2) 0.004(3) -0.001(3)
C83 0.057(4) 0.030(3) 0.026(3) -0.006(3) 0.004(3) -0.001(3)
C84 0.051(4) 0.034(3) 0.032(3) -0.001(3) 0.006(3) 0.003(3)
C85 0.054(4) 0.024(3) 0.026(3) 0.000(2) 0.006(3) -0.003(3)
C86 0.068(5) 0.039(4) 0.024(3) -0.005(3) 0.002(3) -0.018(3)
C87 0.068(5) 0.037(4) 0.033(4) -0.006(3) 0.011(3) -0.005(3)
C88 0.065(5) 0.039(4) 0.037(4) -0.005(3) 0.011(4) -0.004(3)
C89 0.065(5) 0.034(4) 0.033(4) -0.004(3) 0.001(3) -0.013(3)
C90 0.072(6) 0.067(6) 0.045(5) -0.008(4) 0.001(4) -0.015(5)
C91 0.062(5) 0.076(6) 0.043(5) -0.020(4) 0.007(4) -0.014(5)
C92 0.086(6) 0.024(3) 0.036(4) -0.003(3) -0.004(4) -0.012(4)
C93 0.064(5) 0.025(3) 0.038(4) -0.006(3) 0.014(3) -0.004(3)
C94 0.074(5) 0.028(3) 0.032(4) -0.009(3) 0.018(3) -0.004(3)
C95 0.070(6) 0.041(4) 0.066(6) -0.022(4) 0.032(5) -0.011(4)
C96 0.095(7) 0.031(4) 0.060(5) -0.014(4) 0.028(5) -0.019(4)
C97 0.072(5) 0.033(4) 0.036(4) -0.008(3) 0.017(4) -0.005(3)
C98 0.088(6) 0.036(4) 0.039(4) -0.006(3) 0.017(4) 0.000(4)
C99 0.070(5) 0.029(3) 0.040(4) -0.008(3) 0.012(4) -0.011(3)
C100 0.089(7) 0.026(4) 0.041(4) -0.005(3) 0.007(4) 0.004(4)
C101 0.095(7) 0.049(5) 0.051(5) 0.012(4) 0.012(5) -0.011(5)
C102 0.073(6) 0.033(4) 0.070(6) 0.017(4) 0.016(5) -0.007(4)
C103 0.089(7) 0.032(4) 0.060(5) 0.006(4) 0.010(5) -0.007(4)
C104 0.092(7) 0.028(4) 0.055(5) 0.003(3) 0.012(5) -0.005(4)
C105 0.062(5) 0.030(4) 0.048(4) 0.007(3) 0.005(4) -0.009(3)
C106 0.090(7) 0.044(4) 0.038(4) 0.002(3) -0.002(4) 0.008(4)
C107 0.087(7) 0.054(5) 0.042(5) 0.013(4) 0.006(4) -0.009(5)
C108 0.066(5) 0.029(3) 0.026(3) 0.001(3) -0.009(3) -0.005(3)
C109 0.052(4) 0.021(3) 0.032(3) 0.001(2) -0.004(3) 0.000(3)
C110 0.060(5) 0.021(3) 0.041(4) -0.004(3) 0.007(3) 0.000(3)
C111 0.056(4) 0.029(3) 0.027(3) -0.009(3) -0.004(3) -0.002(3)
C112 0.055(4) 0.030(3) 0.033(3) -0.001(3) -0.003(3) -0.006(3)
C113 0.050(4) 0.020(3) 0.041(4) -0.004(3) -0.007(3) -0.003(3)
C114 0.053(4) 0.023(3) 0.035(4) -0.004(3) 0.001(3) -0.002(3)
C115 0.052(4) 0.021(3) 0.044(4) -0.002(3) -0.004(3) -0.003(3)
C116 0.117(5) 0.041(2) 0.067(3) -0.016(2) -0.021(3) 0.020(3)
C117 0.132(10) 0.048(5) 0.059(6) -0.024(5) -0.037(6) 0.026(6)
C118 0.141(11) 0.047(5) 0.055(6) -0.021(4) -0.025(6) 0.008(6)
C119 0.117(5) 0.041(2) 0.067(3) -0.016(2) -0.021(3) 0.020(3)
C120 0.117(5) 0.041(2) 0.067(3) -0.016(2) -0.021(3) 0.020(3)
C121 0.117(5) 0.041(2) 0.067(3) -0.016(2) -0.021(3) 0.020(3)
C122 0.062(5) 0.033(4) 0.031(4) -0.004(3) 0.000(3) -0.001(3)
C123 0.079(6) 0.038(4) 0.038(4) 0.000(3) 0.002(4) -0.014(4)
C124 0.094(7) 0.038(4) 0.040(4) 0.007(3) -0.004(4) -0.016(4)
C125 0.087(7) 0.038(4) 0.042(4) -0.001(3) -0.002(4) -0.020(4)
C126 0.077(6) 0.044(4) 0.030(4) 0.003(3) 0.011(4) -0.009(4)
C127 0.124(10) 0.070(7) 0.057(6) 0.029(5) -0.030(6) -0.037(7)
C128 0.146(12) 0.068(7) 0.073(7) 0.031(6) -0.032(8) -0.055(8)
C129 0.073(6) 0.049(5) 0.036(4) 0.004(3) -0.003(4) -0.003(4)
C151 0.069(5) 0.069(5) 0.069(5) 0.0000(10) 0.0053(11) 0.0003(10)
O44 0.127(9) 0.127(9) 0.126(9) 0.000(2) 0.010(2) 0.000(2)
C148 0.086(10) 0.086(10) 0.085(10) 0.001(2) 0.006(2) 0.000(2)
C149 0.122(9) 0.122(9) 0.122(9) 0.0000(10) 0.0095(12) 0.0000(10)
C150 0.127(17) 0.127(17) 0.127(17) 0.000(2) 0.010(2) 0.000(2)
O45 0.137(8) 0.137(8) 0.137(8) 0.000(2) 0.011(2) 0.000(2)
C145 0.100(8) 0.100(8) 0.100(8) 0.000(2) 0.008(2) 0.001(2)
C146 0.080(6) 0.080(6) 0.080(6) 0.0000(10) 0.0061(11) 0.0000(10)
C147 0.123(11) 0.123(11) 0.123(11) 0.000(2) 0.009(2) 0.001(2)
O46 0.081(2) 0.076(2) 0.075(2) -0.0007(18) 0.0082(18) -0.0025(18)
N16 0.116(3) 0.117(3) 0.116(3) -0.0009(10) 0.0089(10) -0.0001(10)
C136 0.126(4) 0.126(4) 0.128(4) 0.001(2) 0.011(2) 0.001(2)
C137 0.145(5) 0.145(5) 0.146(5) 0.001(2) 0.012(2) 0.001(2)
C138 0.112(3) 0.111(3) 0.112(3) -0.0002(10) 0.0085(10) 0.0000(10)
O47 0.065(3) 0.057(3) 0.058(3) -0.0019(18) 0.0002(18) 0.0007(18)
N18 0.142(5) 0.142(5) 0.142(5) -0.0001(10) 0.0109(11) 0.0002(10)
C130 0.151(6) 0.151(6) 0.151(6) 0.000(2) 0.012(2) 0.000(2)
C131 0.141(6) 0.140(6) 0.141(6) -0.001(2) 0.010(2) 0.000(2)
C132 0.091(5) 0.091(5) 0.091(5) -0.0002(10) 0.0066(11) 0.0001(10)
O48 0.070(2) 0.059(2) 0.065(2) 0.0036(17) 0.0024(17) 0.0006(17)
N17 0.077(3) 0.075(3) 0.076(3) 0.0006(10) 0.0060(10) 0.0004(10)
C133 0.159(8) 0.158(8) 0.158(8) 0.000(2) 0.013(2) 0.000(2)
C134 0.149(7) 0.150(7) 0.150(7) 0.002(2) 0.012(2) 0.001(2)
C135 0.097(4) 0.097(4) 0.097(4) 0.0002(10) 0.0078(11) 0.0002(10)
O49 0.073(2) 0.064(2) 0.066(2) 0.0035(17) 0.0019(17) -0.0043(17)
C139 0.110(5) 0.112(5) 0.109(5) 0.001(2) 0.009(2) -0.002(2)
C140 0.089(4) 0.089(4) 0.090(4) 0.0004(10) 0.0067(10) -0.0005(10)
C141 0.142(7) 0.142(7) 0.143(7) 0.000(2) 0.011(2) 0.000(2)
O50 0.134(4) 0.131(4) 0.129(4) 0.0000(19) 0.0106(19) 0.0039(19)
C142 0.141(5) 0.141(5) 0.141(5) 0.002(2) 0.009(2) -0.001(2)
C143 0.129(3) 0.129(3) 0.129(3) 0.0002(10) 0.0098(10) 0.0006(10)
C144 0.139(5) 0.138(5) 0.140(5) 0.000(2) 0.011(2) 0.000(2)

loop_
_atom_type_symbol
_atom_type_description
_atom_type_scat_dispersion_real
_atom_type_scat_dispersion_imag
_atom_type_scat_source
C C 0.0181 0.0091 'International Tables Vol C Tables 4.2.6.8 and 6.1.1.4'
H H 0.0000 0.0000 'International Tables Vol C Tables 4.2.6.8 and 6.1.1.4'
Cd Cd 0.1185 4.6533 'International Tables Vol C Tables 4.2.6.8 and 6.1.1.4'
N N 0.0311 0.0180 'International Tables Vol C Tables 4.2.6.8 and 6.1.1.4'
O O 0.0492 0.0322 'International Tables Vol C Tables 4.2.6.8 and 6.1.1.4'

loop_
_geom_angle_atom_site_label_1
_geom_angle_atom_site_label_2
_geom_angle_atom_site_label_3
_geom_angle
_geom_angle_site_symmetry_1
_geom_angle_site_symmetry_3
_geom_angle_publ_flag
O20 Cd1 O25 93.9(2) 4_676 . ?
O20 Cd1 O34 94.3(2) 4_676 . ?
O20 Cd1 O35 149.3(2) 4_676 . ?
O20 Cd1 O36 88.2(4) 4_676 . ?
O20 Cd1 C101 122.1(3) 4_676 . ?
O25 Cd1 O34 86.3(2) . . ?
O25 Cd1 C101 83.9(3) . . ?
O34 Cd1 C101 27.8(3) . . ?
O35 Cd1 O25 86.4(2) . . ?
O35 Cd1 O34 55.1(3) . . ?
O35 Cd1 C101 27.4(3) . . ?
O36 Cd1 O25 176.7(3) . . ?
O36 Cd1 O34 91.1(4) . . ?
O36 Cd1 O35 90.5(4) . . ?
O36 Cd1 C101 92.8(4) . . ?
O37 Cd1 O20 112.2(2) . 4_676 ?
O37 Cd1 O25 91.1(3) . . ?
O37 Cd1 O34 153.5(3) . . ?
O37 Cd1 O35 98.5(3) . . ?
O37 Cd1 O36 90.4(4) . . ?
O37 Cd1 C101 125.7(3) . . ?
O19 Cd2 O21 173.4(3) 4_676 . ?
O19 Cd2 O23 86.4(2) 4_676 . ?
O19 Cd2 O25 96.1(2) 4_676 . ?
O19 Cd2 O42 94.1(2) 4_676 4_576 ?
O21 Cd2 O42 81.9(2) . 4_576 ?
O23 Cd2 O21 88.3(2) . . ?
O25 Cd2 O21 88.9(2) . . ?
O25 Cd2 O23 176.0(2) . . ?
O25 Cd2 O42 86.7(2) . 4_576 ?
O38 Cd2 O19 91.7(2) . 4_676 ?
O38 Cd2 O21 92.2(2) . . ?
O38 Cd2 O23 89.9(2) . . ?
O38 Cd2 O25 93.0(2) . . ?
O38 Cd2 O42 174.2(2) . 4_576 ?
O21 Cd3 C34 27.3(3) . . ?
O21 Cd3 C35 150.0(3) . . ?
O21 Cd3 C92 84.4(2) . 4_576 ?
O22 Cd3 O21 53.9(2) . . ?
O22 Cd3 O26 90.6(2) . . ?
O22 Cd3 O27 139.4(3) . . ?
O22 Cd3 O41 88.2(3) . 4_576 ?
O22 Cd3 O42 113.5(2) . 4_576 ?
O22 Cd3 C34 26.7(3) . . ?
O22 Cd3 C35 116.4(3) . . ?
O22 Cd3 C92 101.0(2) . 4_576 ?
O24 Cd3 O21 80.7(3) . . ?
O24 Cd3 O22 116.7(4) . . ?
O24 Cd3 O26 82.9(3) . . ?
O24 Cd3 O27 84.2(3) . . ?
O24 Cd3 O41 143.8(3) . 4_576 ?
O24 Cd3 O42 89.9(3) . 4_576 ?
O24 Cd3 C34 100.5(3) . . ?
O24 Cd3 C35 80.7(3) . . ?
O24 Cd3 C92 117.4(3) . 4_576 ?
O26 Cd3 O21 126.1(2) . . ?
O26 Cd3 O27 56.0(3) . . ?
O26 Cd3 O41 125.1(3) . 4_576 ?
O26 Cd3 O42 155.5(2) . 4_576 ?
O26 Cd3 C34 110.5(2) . . ?
O26 Cd3 C35 27.6(3) . . ?
O26 Cd3 C92 147.3(3) . 4_576 ?
O27 Cd3 O21 164.1(3) . . ?
O27 Cd3 O41 93.4(2) . 4_576 ?
O27 Cd3 O42 100.0(2) . 4_576 ?
O27 Cd3 C34 165.4(3) . . ?
O27 Cd3 C35 28.5(3) . . ?
O27 Cd3 C92 98.4(2) . 4_576 ?
O41 Cd3 O21 95.9(2) 4_576 . ?
O41 Cd3 O42 54.8(2) 4_576 4_576 ?
O41 Cd3 C34 90.9(2) 4_576 . ?
O41 Cd3 C35 112.9(3) 4_576 . ?
O41 Cd3 C92 27.1(3) 4_576 4_576 ?
O42 Cd3 O21 75.21(17) 4_576 . ?
O42 Cd3 C34 93.9(2) 4_576 . ?
O42 Cd3 C35 128.0(3) 4_576 . ?
O42 Cd3 C92 27.7(2) 4_576 4_576 ?
C34 Cd3 C92 91.8(2) . 4_576 ?
C35 Cd3 C34 138.1(3) . . ?
C35 Cd3 C92 125.3(3) . 4_576 ?
O6 Cd4 Cd6 46.04(13) . . ?
O6 Cd4 O12 81.5(2) . . ?
O7 Cd4 Cd6 79.60(14) . . ?
O7 Cd4 O6 85.4(2) . . ?
O7 Cd4 O12 166.1(2) . . ?
O8 Cd4 Cd6 39.36(12) . . ?
O8 Cd4 O6 80.11(19) . . ?
O8 Cd4 O7 101.7(2) . . ?
O8 Cd4 O12 80.7(2) . . ?
O8 Cd4 O13 98.3(2) . . ?
O8 Cd4 O15 164.6(3) . . ?
O12 Cd4 Cd6 94.49(12) . . ?
O13 Cd4 Cd6 132.38(18) . . ?
O13 Cd4 O6 178.4(2) . . ?
O13 Cd4 O7 94.8(2) . . ?
O13 Cd4 O12 98.4(2) . . ?
O13 Cd4 O15 89.2(3) . . ?
O15 Cd4 Cd6 137.70(19) . . ?
O15 Cd4 O6 92.4(2) . . ?
O15 Cd4 O7 91.0(2) . . ?
O15 Cd4 O12 84.9(2) . . ?
O8 Cd5A O14A 92.8(4) . . ?
O8 Cd5A O50B 87.3(7) . . ?
O14A Cd5A O50B 175.0(7) . . ?
O14B Cd5B O8 90.8(5) . . ?
O50A Cd5B O8 96.1(4) . . ?
O50A Cd5B O14B 158.7(7) . . ?
O1 Cd6 Cd4 122.98(19) . . ?
O1 Cd6 O5 93.4(3) . . ?
O1 Cd6 O6 84.3(2) . . ?
O1 Cd6 O9 91.7(3) . . ?
O2 Cd6 Cd4 139.8(2) . . ?
O2 Cd6 O1 91.4(3) . . ?
O2 Cd6 O5 93.0(3) . . ?
O2 Cd6 O6 175.6(2) . . ?
O2 Cd6 O8 106.3(2) . . ?
O2 Cd6 O9 102.6(3) . . ?
O5 Cd6 Cd4 67.18(18) . . ?
O5 Cd6 O6 86.4(2) . . ?
O5 Cd6 O9 163.4(2) . . ?
O6 Cd6 Cd4 43.56(12) . . ?
O8 Cd6 Cd4 39.50(12) . . ?
O8 Cd6 O1 162.0(2) . . ?
O8 Cd6 O5 82.6(3) . . ?
O8 Cd6 O6 77.94(18) . . ?
O8 Cd6 O9 87.7(2) . . ?
O9 Cd6 Cd4 96.88(16) . . ?
O9 Cd6 O6 78.4(2) . . ?
O3 Cd7 O4 90.7(4) . . ?
O3 Cd7 O9 91.0(2) . . ?
O3 Cd7 O10 140.7(2) . . ?
O3 Cd7 O11 101.9(3) . . ?
O3 Cd7 O12 106.8(2) . . ?
O3 Cd7 C4 115.1(2) . . ?
O3 Cd7 C5 105.5(3) . . ?
O4 Cd7 O9 107.3(4) . . ?
O4 Cd7 O12 140.4(4) . . ?
O4 Cd7 C4 93.8(4) . . ?
O4 Cd7 C5 114.4(4) . . ?
O9 Cd7 O12 107.6(3) . . ?
O9 Cd7 C4 27.04(9) . . ?
O9 Cd7 C5 134.6(3) . . ?
O10 Cd7 O4 85.5(4) . . ?
O10 Cd7 O9 53.52(18) . . ?
O10 Cd7 O12 100.6(3) . . ?
O10 Cd7 C4 26.91(11) . . ?
O10 Cd7 C5 111.7(3) . . ?
O11 Cd7 O4 87.6(4) . . ?
O11 Cd7 O9 160.3(3) . . ?
O11 Cd7 O10 117.0(3) . . ?
O11 Cd7 O12 54.6(2) . . ?
O11 Cd7 C4 143.0(3) . . ?
O11 Cd7 C5 27.3(3) . . ?
O12 Cd7 C4 109.3(3) . . ?
O12 Cd7 C5 27.3(3) . . ?
C4 Cd7 C5 130.0(3) . . ?
C3 O1 Cd6 118.5(7) . . ?
C1A O2 Cd6 127.5(8) . . ?
C151 O2 Cd6 121.2(12) . . ?
C63 O3 Cd7 108.8(6) 4_676 . ?
C129 O5 Cd6 132.4(7) 4_676 . ?
Cd4 O6 Cd6 90.4(2) . . ?
C63 O6 Cd4 142.9(5) 4_676 . ?
C63 O6 Cd6 126.4(4) 4_676 . ?
C129 O7 Cd4 123.0(5) 4_676 . ?
Cd4 O8 Cd5B 101.9(2) . . ?
Cd5A O8 Cd4 121.9(3) . . ?
Cd5A O8 Cd6 119.8(2) . . ?
Cd6 O8 Cd4 101.1(2) . . ?
Cd6 O8 Cd5B 100.1(2) . . ?
Cd6 O9 Cd7 111.4(2) . . ?
C4 O9 Cd6 135.9(9) . . ?
C4 O9 Cd7 90.4(5) . . ?
C4 O10 Cd7 95.6(5) . . ?
C5 O11 Cd7 97.2(6) . . ?
Cd4 O12 Cd7 108.8(2) . . ?
C5 O12 Cd4 135.2(5) . . ?
C5 O12 Cd7 88.6(5) . . ?
C71 O13 Cd4 133.7(6) . . ?
C71 O14A Cd5A 134.4(10) . . ?
C71 O14B Cd5B 138.9(14) . . ?
C68 O15 Cd4 119.5(7) . . ?
C27 O19 Cd2 136.8(5) . 4_575 ?
C27 O20 Cd1 128.1(6) . 4_575 ?
Cd2 O21 Cd3 97.4(2) . . ?
C34 O21 Cd2 151.0(6) . . ?
C34 O21 Cd3 87.3(5) . . ?
C34 O22 Cd3 97.4(5) . . ?
C65 O23 Cd2 116.1(8) . . ?
C64 O24 Cd3 133.0(7) . . ?
Cd2 O25 Cd1 105.4(2) . . ?
C64 O25 Cd1 126.7(8) . . ?
C64 O25 Cd2 127.0(7) . . ?
C35 O26 Cd3 91.0(5) . . ?
C35 O27 Cd3 89.4(5) . . ?
C101 O34 Cd1 88.5(6) . . ?
C101 O35 Cd1 93.7(6) . . ?
C100 O37 Cd1 134.1(6) . . ?
C100 O38 Cd2 135.4(5) . . ?
C92 O41 Cd3 93.9(6) . 4_675 ?
Cd2 O42 Cd3 98.38(18) 4_675 4_675 ?
C92 O42 Cd2 125.8(4) . 4_675 ?
C92 O42 Cd3 89.3(5) . 4_675 ?
C1A O50A Cd5B 145.4(14) . . ?
C151 O50B Cd5A 143(2) . . ?
C1 N1 C2 120.0(14) . . ?
C3 N1 C1 119.1(12) . . ?
C3 N1 C2 120.8(13) . . ?
C68 N2 C69 118.8(12) . . ?
C68 N2 C70 120.6(13) . . ?
C70 N2 C69 120.6(14) . . ?
C12 N3 C9 125.3(7) . . ?
C20 N4 C21 125.2(6) . . ?
C19 N5 C28 128.7(7) . . ?
C65 N6 C66 123.4(12) . . ?
C65 N6 C67 119.9(12) . . ?
C67 N6 C66 116.2(13) . . ?
C42 N7 C39 126.7(6) . . ?
C56 N8 C57 126.9(6) . . ?
C49 N9 C50 127.0(7) . . ?
C115 N10 C116 125.1(7) . . ?
C122 N11 C123 127.3(6) . . ?
C108 N12 C105 126.9(6) . . ?
C93 N13 C94 128.1(6) . . ?
C78 N14 C75 124.7(7) . . ?
C85 N15 C86 127.4(7) . . ?
O2 C1A C53 110.6(13) . 1_645 ?
O50A C1A O2 120.5(15) . . ?
O1 C3 N1 124.7(11) . . ?
O9 C4 Cd7 62.6(5) . . ?
O9 C4 O10 118.6(7) . . ?
O9 C4 C119 120.5(7) . 1_545 ?
O10 C4 Cd7 57.5(4) . . ?
O10 C4 C119 120.7(6) . 1_545 ?
C119 C4 Cd7 164.0(10) 1_545 . ?
O11 C5 Cd7 55.5(4) . . ?
O11 C5 C6 119.0(9) . . ?
O12 C5 Cd7 64.1(4) . . ?
O12 C5 O11 119.5(7) . . ?
O12 C5 C6 121.4(9) . . ?
C6 C5 Cd7 174.4(8) . . ?
C7 C6 C5 118.7(9) . . ?
C11 C6 C5 122.3(9) . . ?
C11 C6 C7 119.1(7) . . ?
C8 C7 C6 119.7(10) . . ?
C7 C8 C9 119.4(10) . . ?
C8 C9 N3 117.0(8) . . ?
C10 C9 N3 121.7(8) . . ?
C10 C9 C8 121.2(7) . . ?
C9 C10 C11 119.1(8) . . ?
C6 C11 C10 121.5(8) . . ?
O16 C12 N3 124.1(6) . . ?
O16 C12 C13 120.3(6) . . ?
N3 C12 C13 115.5(6) . . ?
C14 C13 C12 121.1(6) . . ?
C14 C13 C18 120.9(6) . . ?
C18 C13 C12 117.7(6) . . ?
C13 C14 C15 119.6(6) . . ?
C14 C15 C20 125.4(6) . . ?
C16 C15 C14 118.2(6) . . ?
C16 C15 C20 116.3(6) . . ?
C15 C16 C17 122.1(6) . . ?
C16 C17 C19 122.1(6) . . ?
C18 C17 C16 118.9(6) . . ?
C18 C17 C19 118.7(6) . . ?
C17 C18 C13 120.2(6) . . ?
O17 C19 N5 124.3(7) . . ?
O17 C19 C17 121.5(7) . . ?
N5 C19 C17 114.2(7) . . ?
O18 C20 N4 121.9(6) . . ?
O18 C20 C15 119.9(6) . . ?
N4 C20 C15 118.2(6) . . ?
C22 C21 N4 117.6(7) . . ?
C26 C21 N4 122.1(7) . . ?
C26 C21 C22 120.3(7) . . ?
C23 C22 C21 119.4(7) . . ?
C24 C23 C22 120.8(7) . . ?
C23 C24 C27 120.4(7) . . ?
C25 C24 C23 119.3(7) . . ?
C25 C24 C27 120.3(7) . . ?
C24 C25 C26 121.2(7) . . ?
C21 C26 C25 118.9(7) . . ?
O19 C27 C24 115.7(7) . . ?
O20 C27 O19 127.3(7) . . ?
O20 C27 C24 116.9(8) . . ?
N5 C28 C33 123.4(7) . . ?
C29 C28 N5 117.3(7) . . ?
C29 C28 C33 119.2(7) . . ?
C30 C29 C28 121.2(8) . . ?
C29 C30 C31 119.7(8) . . ?
C30 C31 C34 119.4(8) . . ?
C32 C31 C30 118.8(7) . . ?
C32 C31 C34 121.7(8) . . ?
C33 C32 C31 121.6(8) . . ?
C32 C33 C28 119.5(8) . . ?
O21 C34 Cd3 65.4(4) . . ?
O21 C34 C31 119.1(8) . . ?
O22 C34 Cd3 55.9(4) . . ?
O22 C34 O21 121.1(7) . . ?
O22 C34 C31 119.7(8) . . ?
C31 C34 Cd3 175.1(7) . . ?
O26 C35 Cd3 61.3(5) . . ?
O26 C35 O27 122.9(8) . . ?
O26 C35 C36 119.6(8) . . ?
O27 C35 Cd3 62.1(4) . . ?
O27 C35 C36 117.4(9) . . ?
C36 C35 Cd3 171.9(8) . . ?
C37 C36 C35 120.1(8) . . ?
C37 C36 C41 118.1(7) . . ?
C41 C36 C35 121.8(8) . . ?
C36 C37 C38 121.7(8) . . ?
C39 C38 C37 119.5(8) . . ?
C38 C39 N7 123.7(7) . . ?
C40 C39 N7 117.6(7) . . ?
C40 C39 C38 118.6(7) . . ?
C41 C40 C39 121.3(7) . . ?
C40 C41 C36 120.8(8) . . ?
O28 C42 N7 123.2(6) . . ?
O28 C42 C43 120.1(6) . . ?
N7 C42 C43 116.7(6) . . ?
C44 C43 C42 114.5(6) . . ?
C48 C43 C42 126.1(6) . . ?
C48 C43 C44 119.4(6) . . ?
C45 C44 C43 119.7(6) . . ?
C44 C45 C46 120.5(6) . . ?
C44 C45 C56 121.2(6) . . ?
C46 C45 C56 118.1(6) . . ?
C47 C46 C45 120.0(6) . . ?
C46 C47 C48 120.5(6) . . ?
C46 C47 C49 123.2(6) . . ?
C48 C47 C49 115.8(6) . . ?
C43 C48 C47 119.8(7) . . ?
O29 C49 N9 122.1(6) . . ?
O29 C49 C47 119.6(6) . . ?
N9 C49 C47 118.1(6) . . ?
N9 C50 C55A 117.0(10) . . ?
N9 C50 C55B 111.8(11) . . ?
C51 C50 N9 126.9(8) . . ?
C51 C50 C55A 112.6(10) . . ?
C51 C50 C55B 112.0(11) . . ?
C50 C51 C52 122.7(8) . . ?
C53 C52 C51 121.2(11) . . ?
C1A C53 C54B 121.0(17) 1_465 . ?
C1A C53 C151 27.5(9) 1_465 1_465 ?
C52 C53 C1A 123.3(14) . 1_465 ?
C52 C53 C54A 115.1(15) . . ?
C52 C53 C54B 112.9(16) . . ?
C52 C53 C151 120.8(15) . 1_465 ?
C54A C53 C1A 109.0(15) . 1_465 ?
C54A C53 C151 123.2(16) . 1_465 ?
C54B C53 C151 107.2(17) . 1_465 ?
C55A C54A C53 115.0(18) . . ?
C55B C54B C53 117(2) . . ?
C54A C55A C50 121.4(17) . . ?
C54B C55B C50 118(2) . . ?
O30 C56 N8 123.1(6) . . ?
O30 C56 C45 120.2(6) . . ?
N8 C56 C45 116.7(6) . . ?
C58 C57 N8 117.5(7) . . ?
C58 C57 C62 120.7(7) . . ?
C62 C57 N8 121.8(7) . . ?
C57 C58 C59 119.7(7) . . ?
C60 C59 C58 120.6(8) . . ?
C59 C60 C61 119.5(8) . . ?
C59 C60 C63 120.9(8) . . ?
C61 C60 C63 119.6(8) . . ?
C60 C61 C62 120.9(9) . . ?
C57 C62 C61 118.5(9) . . ?
O3 C63 O6 123.5(8) 4_575 4_575 ?
O3 C63 C60 118.4(9) 4_575 . ?
O6 C63 C60 118.2(8) 4_575 . ?
O24 C64 O25 132.1(12) . . ?
O23 C65 N6 126.2(13) . . ?
O15 C68 N2 122.5(11) . . ?
O13 C71 O14A 125.8(10) . . ?
O13 C71 O14B 113.1(13) . . ?
O13 C71 C72 117.8(9) . . ?
O14A C71 C72 113.4(12) . . ?
O14B C71 C72 120.4(13) . . ?
C73 C72 C71 121.0(9) . . ?
C77 C72 C71 120.5(9) . . ?
C77 C72 C73 118.5(8) . . ?
C74 C73 C72 120.8(10) . . ?
C75 C74 C73 119.6(9) . . ?
C74 C75 N14 116.1(8) . . ?
C74 C75 C76 120.4(8) . . ?
C76 C75 N14 123.3(7) . . ?
C75 C76 C77 119.5(8) . . ?
C72 C77 C76 120.9(9) . . ?
O43 C78 N14 123.8(7) . . ?
O43 C78 C79 120.1(7) . . ?
N14 C78 C79 116.1(6) . . ?
C80 C79 C78 124.7(6) . . ?
C84 C79 C78 116.2(6) . . ?
C84 C79 C80 119.1(6) . . ?
C81 C80 C79 119.6(6) . . ?
C80 C81 C82 120.8(6) . . ?
C80 C81 C85 119.8(6) . . ?
C82 C81 C85 119.1(6) . . ?
C81 C82 C83 119.8(6) . . ?
C82 C83 C93 117.7(6) . . ?
C84 C83 C82 119.2(6) . . ?
C84 C83 C93 123.1(6) . . ?
C83 C84 C79 121.2(7) . . ?
O40 C85 N15 123.5(6) . . ?
O40 C85 C81 120.7(6) . . ?
N15 C85 C81 115.7(6) . . ?
C87 C86 N15 119.7(7) . . ?
C91 C86 N15 118.8(8) . . ?
C91 C86 C87 121.4(7) . . ?
C86 C87 C88 118.4(8) . . ?
C89 C88 C87 121.1(8) . . ?
C88 C89 C92 120.5(8) . . ?
C90 C89 C88 118.7(7) . . ?
C90 C89 C92 120.8(8) . . ?
C89 C90 C91 121.3(9) . . ?
C86 C91 C90 119.2(9) . . ?
O41 C92 Cd3 59.0(4) . 4_675 ?
O41 C92 O42 121.9(7) . . ?
O41 C92 C89 118.8(9) . . ?
O42 C92 Cd3 63.0(4) . 4_675 ?
O42 C92 C89 119.3(8) . . ?
C89 C92 Cd3 177.6(7) . 4_675 ?
O39 C93 N13 124.3(7) . . ?
O39 C93 C83 120.9(7) . . ?
N13 C93 C83 114.7(6) . . ?
C95 C94 N13 123.4(7) . . ?
C95 C94 C99 119.6(7) . . ?
C99 C94 N13 117.0(7) . . ?
C94 C95 C96 119.4(8) . . ?
C97 C96 C95 122.3(8) . . ?
C96 C97 C98 117.0(7) . . ?
C96 C97 C100 122.1(7) . . ?
C98 C97 C100 120.8(8) . . ?
C99 C98 C97 122.4(8) . . ?
C98 C99 C94 119.2(7) . . ?
O37 C100 C97 117.0(8) . . ?
O38 C100 O37 126.9(7) . . ?
O38 C100 C97 116.1(7) . . ?
O34 C101 Cd1 63.7(5) . . ?
O34 C101 C102 118.5(9) . . ?
O35 C101 Cd1 58.8(5) . . ?
O35 C101 O34 122.1(8) . . ?
O35 C101 C102 119.4(9) . . ?
C102 C101 Cd1 170.1(8) . . ?
C103 C102 C101 119.5(8) . . ?
C107 C102 C101 121.8(9) . . ?
C107 C102 C103 118.7(8) . . ?
C104 C103 C102 121.2(8) . . ?
C103 C104 C105 119.7(9) . . ?
C104 C105 N12 116.5(7) . . ?
C106 C105 N12 123.4(7) . . ?
C106 C105 C104 120.1(8) . . ?
C105 C106 C107 118.7(8) . . ?
C102 C107 C106 121.6(9) . . ?
O33 C108 N12 123.8(7) . . ?
O33 C108 C109 119.3(6) . . ?
N12 C108 C109 116.9(6) . . ?
C110 C109 C108 125.3(6) . . ?
C114 C109 C108 116.6(6) . . ?
C114 C109 C110 118.1(6) . . ?
C111 C110 C109 120.4(6) . . ?
C110 C111 C112 121.2(6) . . ?
C110 C111 C122 116.7(6) . . ?
C112 C111 C122 121.7(6) . . ?
C111 C112 C113 118.8(6) . . ?
C112 C113 C115 116.4(6) . . ?
C114 C113 C112 119.9(6) . . ?
C114 C113 C115 123.5(6) . . ?
C113 C114 C109 121.5(6) . . ?
O32 C115 N10 123.0(6) . . ?
O32 C115 C113 119.7(6) . . ?
N10 C115 C113 117.3(6) . . ?
C117 C116 N10 118.7(9) . . ?
C117 C116 C121 116.6(9) . . ?
C121 C116 N10 124.5(9) . . ?
C116 C117 C118 122.4(10) . . ?
C119 C118 C117 120.9(9) . . ?
C118 C119 C4 122.3(8) . 1_565 ?
C118 C119 C120 117.7(9) . . ?
C120 C119 C4 119.9(9) . 1_565 ?
C121 C120 C119 120.3(10) . . ?
C120 C121 C116 121.7(10) . . ?
O31 C122 N11 122.8(7) . . ?
O31 C122 C111 120.2(7) . . ?
N11 C122 C111 116.9(6) . . ?
C124 C123 N11 124.3(7) . . ?
C124 C123 C128 119.5(8) . . ?
C128 C123 N11 116.1(8) . . ?
C123 C124 C125 119.6(8) . . ?
C126 C125 C124 121.5(8) . . ?
C125 C126 C127 118.6(8) . . ?
C125 C126 C129 120.4(8) . . ?
C127 C126 C129 120.9(8) . . ?
C126 C127 C128 120.6(9) . . ?
C123 C128 C127 120.2(9) . . ?
O5 C129 C126 117.1(8) 4_575 . ?
O7 C129 O5 123.3(8) 4_575 4_575 ?
O7 C129 C126 119.5(7) 4_575 . ?
O2 C151 O50B 130(2) . . ?
O2 C151 C53 113.2(18) . 1_645 ?
O50B C151 C53 116(2) . 1_645 ?
O44 C149 C148 118(3) . . ?
O44 C149 C150 132.6(4) . . ?
C148 C149 C150 108(3) . . ?
O45 C146 C145 119(2) . . ?
O45 C146 C147 126(2) . . ?
C145 C146 C147 115(2) . . ?
C137 N16 C136 132.9(14) . . ?
C138 N16 C136 119.2(13) . . ?
C138 N16 C137 107.8(9) . . ?
O46 C138 N16 122.8(12) . . ?
C131 N18 C130 127.3(18) . . ?
C132 N18 C130 115.0(9) . . ?
C132 N18 C131 117.5(17) . . ?
O47 C132 N18 121.1(15) . . ?
C134 N17 C133 121.9(14) . . ?
C135 N17 C133 119.6(12) . . ?
C135 N17 C134 118.5(11) . . ?
O48 C135 N17 123.2(10) . . ?
O49 C140 C139 123.7(11) . . ?
O49 C140 C141 124.4(12) . . ?
C141 C140 C139 111.8(11) . . ?
O50 C143 C142 131.6(15) . . ?
O50 C143 C144 109.8(14) . . ?
C142 C143 C144 116.9(14) . . ?

loop_
_geom_bond_atom_site_label_1
_geom_bond_atom_site_label_2
_geom_bond_distance
_geom_bond_site_symmetry_2
_geom_bond_publ_flag
Cd1 O20 2.213(5) 4_676 ?
Cd1 O25 2.323(7) . ?
Cd1 O34 2.425(6) . ?
Cd1 O35 2.319(6) . ?
Cd1 O36 2.292(10) . ?
Cd1 O37 2.213(5) . ?
Cd1 C101 2.704(9) . ?
Cd2 O19 2.227(6) 4_676 ?
Cd2 O21 2.291(6) . ?
Cd2 O23 2.290(6) . ?
Cd2 O25 2.284(5) . ?
Cd2 O38 2.214(6) . ?
Cd2 O42 2.305(5) 4_576 ?
Cd3 O21 2.493(6) . ?
Cd3 O22 2.287(6) . ?
Cd3 O24 2.271(9) . ?
Cd3 O26 2.324(6) . ?
Cd3 O27 2.340(6) . ?
Cd3 O41 2.356(7) 4_576 ?
Cd3 O42 2.443(5) 4_576 ?
Cd3 C34 2.738(7) . ?
Cd3 C35 2.648(9) . ?
Cd3 C92 2.742(8) 4_576 ?
Cd4 Cd6 3.4313(6) . ?
Cd4 O6 2.365(5) . ?
Cd4 O7 2.259(6) . ?
Cd4 O8 2.224(5) . ?
Cd4 O12 2.368(6) . ?
Cd4 O13 2.229(5) . ?
Cd4 O15 2.257(6) . ?
Cd5A O8 2.143(6) . ?
Cd5A O14A 2.212(14) . ?
Cd5A O50B 2.26(3) . ?
Cd5B O8 2.344(7) . ?
Cd5B O14B 2.28(2) . ?
Cd5B O50A 2.221(16) . ?
Cd6 O1 2.246(7) . ?
Cd6 O2 2.216(6) . ?
Cd6 O5 2.285(8) . ?
Cd6 O6 2.470(6) . ?
Cd6 O8 2.218(5) . ?
Cd6 O9 2.338(8) . ?
Cd7 O3 2.209(6) . ?
Cd7 O4 2.305(10) . ?
Cd7 O9 2.401(7) . ?
Cd7 O10 2.293(7) . ?
Cd7 O11 2.259(6) . ?
Cd7 O12 2.447(6) . ?
Cd7 C4 2.706(8) . ?
Cd7 C5 2.720(8) . ?
O1 C3 1.230(2) . ?
O2 C1A 1.321(19) . ?
O2 C151 1.18(2) . ?
O3 C63 1.240(12) 4_676 ?
O5 C129 1.294(11) 4_676 ?
O6 C63 1.289(11) 4_676 ?
O7 C129 1.237(10) 4_676 ?
O9 C4 1.230(2) . ?
O10 C4 1.230(2) . ?
O11 C5 1.259(13) . ?
O12 C5 1.248(12) . ?
O13 C71 1.221(13) . ?
O14A C71 1.354(18) . ?
O14B C71 1.30(2) . ?
O15 C68 1.234(13) . ?
O16 C12 1.219(9) . ?
O17 C19 1.215(10) . ?
O18 C20 1.226(9) . ?
O19 C27 1.273(11) . ?
O20 C27 1.240(10) . ?
O21 C34 1.257(11) . ?
O22 C34 1.241(11) . ?
O23 C65 1.229(2) . ?
O24 C64 1.177(16) . ?
O25 C64 1.291(13) . ?
O26 C35 1.229(12) . ?
O27 C35 1.264(12) . ?
O28 C42 1.222(9) . ?
O29 C49 1.239(9) . ?
O30 C56 1.243(8) . ?
O31 C122 1.220(9) . ?
O32 C115 1.234(9) . ?
O33 C108 1.205(9) . ?
O34 C101 1.260(12) . ?
O35 C101 1.249(12) . ?
O37 C100 1.263(11) . ?
O38 C100 1.254(11) . ?
O39 C93 1.221(9) . ?
O40 C85 1.227(9) . ?
O41 C92 1.254(11) . ?
O42 C92 1.274(11) . ?
O43 C78 1.222(9) . ?
O50A C1A 1.24(2) . ?
O50B C151 1.33(3) . ?
N1 C1 1.450(2) . ?
N1 C2 1.451(2) . ?
N1 C3 1.340(2) . ?
N2 C68 1.341(2) . ?
N2 C69 1.450(2) . ?
N2 C70 1.450(2) . ?
N3 C9 1.426(9) . ?
N3 C12 1.353(10) . ?
N4 C20 1.358(9) . ?
N4 C21 1.419(9) . ?
N5 C19 1.364(10) . ?
N5 C28 1.397(9) . ?
N6 C65 1.318(16) . ?
N6 C66 1.450(2) . ?
N6 C67 1.449(2) . ?
N7 C39 1.407(8) . ?
N7 C42 1.347(9) . ?
N8 C56 1.354(9) . ?
N8 C57 1.425(9) . ?
N9 C49 1.338(9) . ?
N9 C50 1.417(10) . ?
N10 C115 1.341(9) . ?
N10 C116 1.415(10) . ?
N11 C122 1.368(9) . ?
N11 C123 1.419(10) . ?
N12 C105 1.418(9) . ?
N12 C108 1.349(9) . ?
N13 C93 1.348(10) . ?
N13 C94 1.411(9) . ?
N14 C75 1.425(10) . ?
N14 C78 1.362(10) . ?
N15 C85 1.347(9) . ?
N15 C86 1.418(9) . ?
C1A C53 1.52(2) 1_645 ?
C4 C119 1.494(11) 1_545 ?
C5 C6 1.488(10) . ?
C6 C7 1.406(15) . ?
C6 C11 1.362(13) . ?
C7 C8 1.377(12) . ?
C8 C9 1.385(14) . ?
C9 C10 1.362(12) . ?
C10 C11 1.379(10) . ?
C12 C13 1.503(9) . ?
C13 C14 1.382(10) . ?
C13 C18 1.391(9) . ?
C14 C15 1.413(9) . ?
C15 C16 1.386(9) . ?
C15 C20 1.487(9) . ?
C16 C17 1.390(10) . ?
C17 C18 1.379(9) . ?
C17 C19 1.491(9) . ?
C21 C22 1.395(10) . ?
C21 C26 1.390(11) . ?
C22 C23 1.387(11) . ?
C23 C24 1.382(12) . ?
C24 C25 1.378(12) . ?
C24 C27 1.516(11) . ?
C25 C26 1.395(11) . ?
C28 C29 1.389(11) . ?
C28 C33 1.399(11) . ?
C29 C30 1.376(11) . ?
C30 C31 1.399(12) . ?
C31 C32 1.389(12) . ?
C31 C34 1.489(10) . ?
C32 C33 1.371(10) . ?
C35 C36 1.497(11) . ?
C36 C37 1.384(13) . ?
C36 C41 1.388(12) . ?
C37 C38 1.396(11) . ?
C38 C39 1.389(11) . ?
C39 C40 1.388(11) . ?
C40 C41 1.375(10) . ?
C42 C43 1.494(9) . ?
C43 C44 1.422(10) . ?
C43 C48 1.386(10) . ?
C44 C45 1.379(9) . ?
C45 C46 1.388(9) . ?
C45 C56 1.502(9) . ?
C46 C47 1.383(10) . ?
C47 C48 1.398(9) . ?
C47 C49 1.498(9) . ?
C50 C51 1.318(13) . ?
C50 C55A 1.44(2) . ?
C50 C55B 1.49(2) . ?
C51 C52 1.394(11) . ?
C52 C53 1.275(18) . ?
C53 C54A 1.49(3) . ?
C53 C54B 1.54(3) . ?
C53 C151 1.61(3) 1_465 ?
C54A C55A 1.38(3) . ?
C54B C55B 1.37(3) . ?
C57 C58 1.374(10) . ?
C57 C62 1.378(12) . ?
C58 C59 1.397(11) . ?
C59 C60 1.352(12) . ?
C60 C61 1.386(13) . ?
C60 C63 1.498(11) . ?
C61 C62 1.397(12) . ?
C71 C72 1.507(12) . ?
C72 C73 1.395(15) . ?
C72 C77 1.370(13) . ?
C73 C74 1.375(13) . ?
C74 C75 1.374(12) . ?
C75 C76 1.378(12) . ?
C76 C77 1.384(11) . ?
C78 C79 1.507(10) . ?
C79 C80 1.402(10) . ?
C79 C84 1.395(10) . ?
C80 C81 1.389(10) . ?
C81 C82 1.393(9) . ?
C81 C85 1.488(9) . ?
C82 C83 1.395(9) . ?
C83 C84 1.390(10) . ?
C83 C93 1.499(9) . ?
C86 C87 1.387(12) . ?
C86 C91 1.365(13) . ?
C87 C88 1.398(10) . ?
C88 C89 1.387(12) . ?
C89 C90 1.373(14) . ?
C89 C92 1.490(10) . ?
C90 C91 1.396(12) . ?
C94 C95 1.387(11) . ?
C94 C99 1.389(11) . ?
C95 C96 1.391(11) . ?
C96 C97 1.372(12) . ?
C97 C98 1.391(11) . ?
C97 C100 1.496(10) . ?
C98 C99 1.382(11) . ?
C101 C102 1.505(12) . ?
C102 C103 1.376(14) . ?
C102 C107 1.372(13) . ?
C103 C104 1.373(12) . ?
C104 C105 1.405(11) . ?
C105 C106 1.366(12) . ?
C106 C107 1.407(12) . ?
C108 C109 1.500(9) . ?
C109 C110 1.409(10) . ?
C109 C114 1.388(9) . ?
C110 C111 1.374(10) . ?
C111 C112 1.390(9) . ?
C111 C122 1.505(9) . ?
C112 C113 1.398(10) . ?
C113 C114 1.384(10) . ?
C113 C115 1.512(9) . ?
C116 C117 1.332(14) . ?
C116 C121 1.370(14) . ?
C117 C118 1.385(13) . ?
C118 C119 1.336(15) . ?
C119 C120 1.377(14) . ?
C120 C121 1.366(12) . ?
C123 C124 1.365(11) . ?
C123 C128 1.389(13) . ?
C124 C125 1.399(12) . ?
C125 C126 1.369(11) . ?
C126 C127 1.375(13) . ?
C126 C129 1.483(12) . ?
C127 C128 1.392(15) . ?
O44 C149 1.230(2) . ?
C148 C149 1.540(2) . ?
C149 C150 1.540(2) . ?
O45 C146 1.229(2) . ?
C145 C146 1.540(2) . ?
C146 C147 1.540(2) . ?
O46 C138 1.230(2) . ?
N16 C136 1.449(2) . ?
N16 C137 1.449(2) . ?
N16 C138 1.339(2) . ?
O47 C132 1.230(2) . ?
N18 C130 1.450(2) . ?
N18 C131 1.449(2) . ?
N18 C132 1.339(2) . ?
O48 C135 1.229(2) . ?
N17 C133 1.450(2) . ?
N17 C134 1.449(2) . ?
N17 C135 1.339(2) . ?
O49 C140 1.229(2) . ?
C139 C140 1.539(2) . ?
C140 C141 1.539(2) . ?
O50 C143 1.230(2) . ?
C142 C143 1.539(2) . ?
C143 C144 1.539(2) . ?

loop_
_smtbx_masks_void_nr
_smtbx_masks_void_average_x
_smtbx_masks_void_average_y
_smtbx_masks_void_average_z
_smtbx_masks_void_volume
_smtbx_masks_void_count_electrons
_smtbx_masks_void_content
1 -0.531 -0.154 0.372 6272.3 1437.9 ?
